data_1569430
loop_
_publ_author_name
'Zhu, Xiaohan'
'Mi, Ruijie'
'Yin, Jie'
'Wang, Fen'
'Li, Xingwei'

_publ_section_title
;
 Rhodium-catalyzed atroposelective access to trisubstituted olefins
 <i>via</i> C-H bond olefination of diverse arenes.
;
_journal_issue 29
_journal_name_full 'Chemical science'
_journal_page_first 7999
_journal_page_last 8005
_journal_paper_doi 10.1039/d3sc02714g
_journal_volume 14
_journal_year 2023
_chemical_absolute_configuration rmad
_chemical_formula_moiety 'C55 H50 N2 O4 P Rh, 2(C H2 Cl2)'
_chemical_formula_sum 'C57 H54 Cl4 N2 O4 P Rh'
_chemical_formula_weight 1106.70
_space_group_crystal_system monoclinic
_space_group_IT_number 4
_space_group_name_Hall 'P 2yb'
_space_group_name_H-M_alt 'P 1 21 1'
_atom_sites_solution_hydrogens geom
_atom_sites_solution_primary dual
_audit_creation_date 2023-05-15
_audit_creation_method
;
Olex2 1.5
(compiled 2023.03.06 svn.rbb2c1857 for OlexSys, GUI svn.r6748)
;
_audit_update_record
;
2023-05-28 deposited with the CCDC.	2023-07-03 downloaded from the CCDC.
;
_cell_angle_alpha 90
_cell_angle_beta 103.411(4)
_cell_angle_gamma 90
_cell_formula_units_Z 4
_cell_length_a 14.7897(15)
_cell_length_b 13.9358(14)
_cell_length_c 27.027(3)
_cell_measurement_reflns_used 9134
_cell_measurement_temperature 153.00
_cell_measurement_theta_max 68.412
_cell_measurement_theta_min 3.072
_cell_volume 5418.5(10)
_computing_cell_refinement 'SAINT V8.40A (Bruker, 2019)'
_computing_data_reduction 'SAINT V8.40A (Bruker, 2019)'
_computing_molecular_graphics 'Olex2 1.5 (Dolomanov et al., 2009)'
_computing_publication_material 'Olex2 1.5 (Dolomanov et al., 2009)'
_computing_structure_refinement 'SHELXL 2019/2 (Sheldrick, 2015)'
_computing_structure_solution 'SHELXT 2018/2 (Sheldrick, 2018)'
_diffrn_ambient_temperature 153.00
_diffrn_measured_fraction_theta_full 0.998
_diffrn_measured_fraction_theta_max 0.996
_diffrn_measurement_device_type 'Bruker APEX-II CCD'
_diffrn_measurement_method '\f and \w scans'
_diffrn_radiation_type CuK\a
_diffrn_radiation_wavelength 1.54178
_diffrn_reflns_av_R_equivalents 0.0533
_diffrn_reflns_av_unetI/netI 0.0503
_diffrn_reflns_Laue_measured_fraction_full 0.998
_diffrn_reflns_Laue_measured_fraction_max 0.996
_diffrn_reflns_limit_h_max 17
_diffrn_reflns_limit_h_min -17
_diffrn_reflns_limit_k_max 16
_diffrn_reflns_limit_k_min -16
_diffrn_reflns_limit_l_max 32
_diffrn_reflns_limit_l_min -32
_diffrn_reflns_number 74916
_diffrn_reflns_point_group_measured_fraction_full 0.977
_diffrn_reflns_point_group_measured_fraction_max 0.973
_diffrn_reflns_theta_full 67.679
_diffrn_reflns_theta_max 68.436
_diffrn_reflns_theta_min 3.072
_diffrn_source_current 50.0
_diffrn_source_power 2.5
_diffrn_source_voltage 50.0
_diffrn_standards_number 0
_exptl_absorpt_coefficient_mu 5.010
_exptl_absorpt_correction_T_max 0.7531
_exptl_absorpt_correction_T_min 0.5823
_exptl_absorpt_correction_type multi-scan
_exptl_absorpt_process_details
;
SADABS-2016/2 (Bruker,2016/2) was used for absorption correction.
wR2(int) was 0.1148 before and 0.0939 after correction.
The Ratio of minimum to maximum transmission is 0.7732.
The \l/2 correction factor is Not present.
;
_exptl_crystal_colour 'clear light red'
_exptl_crystal_colour_lustre clear
_exptl_crystal_colour_modifier light
_exptl_crystal_colour_primary red
_exptl_crystal_density_diffrn 1.357
_exptl_crystal_description block
_exptl_crystal_F_000 2280
_exptl_crystal_size_max 0.4
_exptl_crystal_size_mid 0.3
_exptl_crystal_size_min 0.2
_refine_diff_density_max 1.596
_refine_diff_density_min -1.124
_refine_diff_density_rms 0.111
_refine_ls_abs_structure_details
;
 Refined as an inversion twin.
;
_refine_ls_abs_structure_Flack 0.153(9)
_refine_ls_extinction_method none
_refine_ls_goodness_of_fit_ref 1.061
_refine_ls_hydrogen_treatment constr
_refine_ls_matrix_type full
_refine_ls_number_parameters 1251
_refine_ls_number_reflns 19422
_refine_ls_number_restraints 12
_refine_ls_restrained_S_all 1.061
_refine_ls_R_factor_all 0.0527
_refine_ls_R_factor_gt 0.0518
_refine_ls_shift/su_max 0.001
_refine_ls_shift/su_mean 0.000
_refine_ls_structure_factor_coef Fsqd
_refine_ls_weighting_details 'w=1/[\s^2^(Fo^2^)+(0.0511P)^2^+21.1435P] where P=(Fo^2^+2Fc^2^)/3'
_refine_ls_weighting_scheme calc
_refine_ls_wR_factor_gt 0.1319
_refine_ls_wR_factor_ref 0.1327
_reflns_Friedel_coverage 0.871
_reflns_Friedel_fraction_full 0.954
_reflns_Friedel_fraction_max 0.948
_reflns_number_gt 18977
_reflns_number_total 19422
_reflns_threshold_expression 'I > 2\s(I)'
_cod_data_source_file d3sc02714g2.cif
_cod_data_source_block s_CCDC2
_cod_depositor_comments 'Adding full bibliography for 1569428--1569430.cif.'
_cod_original_cell_volume 5418.6(9)
_cod_database_code 1569430
_shelx_shelxl_version_number 2019/2
_shelx_space_group_comment
;
The symmetry employed for this shelxl refinement is uniquely defined
by the following loop, which should always be used as a source of
symmetry information in preference to the above space-group names.
They are only intended as comments.
;
_shelx_estimated_absorpt_t_max 0.434
_shelx_estimated_absorpt_t_min 0.239
_olex2_refinement_description
;
1. Twinned data refinement
 Scales: 0.847(9)
 0.153(9)
2. Fixed Uiso
 At 1.2 times of:
  All C(H) groups, All C(H,H) groups
 At 1.5 times of:
  All C(H,H,H) groups
3. Uiso/Uaniso restraints and constraints
C25 \\sim O7 \\sim C78: within 2A with sigma of 0.04 and sigma for terminal
atoms of 0.08 within 2A
4. Others
 Fixed Y: Rh1(1.49525)
5.a Secondary CH2 refined with riding coordinates:
 C36(H36A,H36B), C46(H46A,H46B), C54(H54A,H54B), C100(H10C,H10D), C106(H10E,
 H10F), C108(H10G,H10H), C17(H17A,H17B), C85(H85A,H85B), C43(H43A,H43B),
 C89(H89A,H89B), C13(H13A,H13B), C27(H27A,H27B), C109(H10A,H10B), C55(H55A,
 H55B), C7(H7A,H7B), C113(H11D,H11E)
5.b Aromatic/amide H refined with riding coordinates:
 C12(H12), C20(H20), C34(H34), C60(H60), C64(H64), C68(H68), C74(H74),
 C82(H82), C84(H84), C86(H86), C88(H88), C92(H92), C96(H96), C98(H98),
 C104(H104), C110(H110), C112(H112), C114(H114), C61(H61), C63(H63), C2(H2),
 C65(H65), C33(H33), C69(H69), C35(H35), C71(H71), C73(H73), C75(H75), C19(H19),
  C77(H77), C39(H39), C79(H79), C5(H5), C81(H81), C41(H41), C83(H83), C21(H21),
 C87(H87), C45(H45), C23(H23), C93(H93), C47(H47), C95(H95), C97(H97), C49(H49),
  C101(H101), C51(H51), C103(H103), C105(H105), C53(H53), C107(H107), C111(H111)
5.c Idealised Me refined as rotating group:
 C26(H26A,H26B,H26C), C40(H40A,H40B,H40C), C48(H48A,H48B,H48C), C37(H37A,H37B,
 H37C), C11(H11A,H11B,H11C), C91(H91A,H91B,H91C), C99(H99A,H99B,H99C), C25(H25A,
 H25B,H25C)
;
_smtbx_masks_void_probe_radius 1.2
_smtbx_masks_void_truncation_radius 1.2
_olex2_submission_special_instructions 'No special instructions were received'

loop_
_space_group_symop_operation_xyz
'x, y, z'
'-x, y+1/2, -z'

loop_
_atom_site_label
_atom_site_type_symbol
_atom_site_fract_x
_atom_site_fract_y
_atom_site_fract_z
_atom_site_U_iso_or_equiv
_atom_site_adp_type
_atom_site_occupancy
_atom_site_site_symmetry_order
_atom_site_calc_flag
_atom_site_refinement_flags_posn
_atom_site_refinement_flags_adp
_atom_site_refinement_flags_occupancy
_atom_site_disorder_assembly
_atom_site_disorder_group
Rh1 Rh 0.70716(4) 1.495251 0.53104(2) 0.01655(13) Uani 1 1 d . . . . .
Rh2 Rh 0.67978(4) 1.52662(5) 0.96324(2) 0.01859(13) Uani 1 1 d . . . . .
P1 P 0.60574(13) 1.37533(14) 0.49979(7) 0.0185(4) Uani 1 1 d . . . . .
P2 P 0.60686(14) 1.64854(14) 0.99372(8) 0.0190(4) Uani 1 1 d . . . . .
Cl1 Cl 1.1574(2) 1.64510(19) 0.98401(10) 0.0465(6) Uani 1 1 d . . . . .
Cl4 Cl 0.15503(19) 1.3593(2) 0.52130(11) 0.0530(7) Uani 1 1 d . . . . .
Cl6 Cl 1.0767(2) 1.6988(3) 0.87991(10) 0.0574(8) Uani 1 1 d . . . . .
Cl8 Cl 0.1668(3) 1.3135(3) 0.62736(14) 0.0678(9) Uani 1 1 d . . . . .
Cl10 Cl 0.3465(3) 1.7839(3) 0.71109(13) 0.0663(8) Uani 1 1 d . . . . .
Cl12 Cl 0.7469(3) 1.6834(3) 1.19663(13) 0.0657(8) Uani 1 1 d . . . . .
Cl3 Cl 0.4866(3) 1.9299(3) 0.74756(12) 0.0699(9) Uani 1 1 d . . . . .
Cl7 Cl 0.8723(2) 1.8400(3) 1.24527(17) 0.0804(11) Uani 1 1 d . . . . .
O1 O 0.8223(4) 1.3477(4) 0.6027(2) 0.0242(12) Uani 1 1 d . . . . .
O4 O 0.9055(4) 1.2801(4) 0.5307(2) 0.0262(13) Uani 1 1 d . . . . .
O6 O 0.9141(4) 1.4032(4) 0.9733(2) 0.0245(12) Uani 1 1 d . . . . .
O8 O 0.9441(4) 1.6107(4) 0.5293(2) 0.0261(13) Uani 1 1 d . . . . .
O2 O 0.8895(4) 1.7299(4) 0.9667(2) 0.0285(13) Uani 1 1 d . . . . .
O5 O 0.7452(4) 1.6668(4) 0.8924(2) 0.0270(13) Uani 1 1 d . . . . .
N1 N 0.8112(5) 1.3939(5) 0.5547(2) 0.0216(14) Uani 1 1 d . . . . .
N4 N 0.9137(5) 1.6227(5) 1.0682(3) 0.0225(14) Uani 1 1 d . . . . .
N2 N 0.7699(5) 1.6219(5) 0.9409(2) 0.0203(14) Uani 1 1 d . . . . .
O3 O 0.6063(5) 1.5738(5) 0.6945(3) 0.0397(16) Uani 1 1 d . . . . .
O7 O 0.4521(4) 1.4450(5) 0.7974(3) 0.0398(16) Uani 1 1 d . U . . .
C1 C 0.7617(5) 1.4752(6) 0.4681(3) 0.0218(17) Uani 1 1 d . . . . .
C4 C 0.7842(5) 1.5412(6) 1.0285(3) 0.0206(16) Uani 1 1 d . . . . .
C6 C 0.8533(5) 1.3513(6) 0.5225(3) 0.0218(16) Uani 1 1 d . . . . .
C8 C 0.8474(6) 1.6102(5) 1.0236(3) 0.0208(16) Uani 1 1 d . . . . .
N3 N 0.8573(5) 1.3907(5) 0.4299(3) 0.0256(15) Uani 1 1 d . . . . .
C10 C 0.8414(5) 1.6629(6) 0.9758(3) 0.0202(16) Uani 1 1 d . . . . .
C12 C 0.4472(6) 1.3526(6) 0.5414(3) 0.0250(17) Uani 1 1 d . . . . .
H12 H 0.409891 1.369530 0.509022 0.030 Uiso 1 1 calc R U . . .
C14 C 0.6866(5) 1.3806(5) 0.9244(3) 0.0206(16) Uani 1 1 d . . . . .
C16 C 0.7518(5) 1.6390(5) 0.5715(3) 0.0197(15) Uani 1 1 d . . . . .
C18 C 0.6558(6) 1.3053(6) 0.7932(3) 0.0230(17) Uani 1 1 d . . . . .
C20 C 0.5681(6) 1.5291(7) 1.0703(3) 0.0301(17) Uani 1 1 d . . . . .
H20 H 0.595044 1.478423 1.055064 0.036 Uiso 1 1 calc R U . . .
C22 C 0.8322(5) 1.3551(5) 0.8396(3) 0.0199(15) Uani 1 1 d . . . . .
C24 C 0.9121(6) 1.4049(6) 0.9228(3) 0.0218(16) Uani 1 1 d . . . . .
C26 C 0.9959(7) 1.5668(7) 0.4974(4) 0.033(2) Uani 1 1 d . . . . .
H26A H 0.958890 1.566088 0.462269 0.049 Uiso 1 1 calc R U . . .
H26B H 1.011448 1.500837 0.508832 0.049 Uiso 1 1 calc R U . . .
H26C H 1.053279 1.603155 0.499077 0.049 Uiso 1 1 calc R U . . .
C28 C 0.8114(5) 1.5080(6) 1.0798(3) 0.0272(18) Uani 1 1 d . . . . .
C30 C 0.8359(5) 1.3593(5) 0.8915(3) 0.0168(14) Uani 1 1 d . . . . .
C32 C 0.7549(6) 1.6326(6) 0.6928(3) 0.0224(17) Uani 1 1 d . . . . .
C34 C 0.5076(6) 1.4941(7) 0.4218(3) 0.0260(16) Uani 1 1 d . . . . .
H34 H 0.551424 1.542756 0.435253 0.031 Uiso 1 1 calc R U . . .
C36 C 0.7632(5) 1.3170(6) 0.9154(3) 0.0187(15) Uani 1 1 d . . . . .
H36A H 0.795225 1.289391 0.948555 0.022 Uiso 1 1 calc R U . . .
H36B H 0.733907 1.263023 0.893656 0.022 Uiso 1 1 calc R U . . .
C38 C 0.8257(5) 1.4028(6) 0.4741(3) 0.0201(16) Uani 1 1 d . . . . .
C40 C 0.9146(6) 1.3670(7) 0.6334(3) 0.0289(19) Uani 1 1 d . . . . .
H40A H 0.960666 1.332775 0.619147 0.043 Uiso 1 1 calc R U . . .
H40B H 0.918777 1.345293 0.668302 0.043 Uiso 1 1 calc R U . . .
H40C H 0.926916 1.436140 0.633376 0.043 Uiso 1 1 calc R U . . .
C42 C 0.7139(5) 1.5778(5) 0.6046(3) 0.0191(15) Uani 1 1 d . . . . .
C44 C 0.6002(6) 1.3786(6) 0.8030(3) 0.0239(17) Uani 1 1 d . . . . .
C46 C 0.8386(6) 1.6989(6) 0.5846(3) 0.0220(16) Uani 1 1 d . . . . .
H46A H 0.827405 1.752554 0.606453 0.026 Uiso 1 1 calc R U . . .
H46B H 0.848495 1.727415 0.552705 0.026 Uiso 1 1 calc R U . . .
C48 C 0.8128(6) 1.6424(7) 0.8633(3) 0.031(2) Uani 1 1 d . . . . .
H48A H 0.787642 1.658355 0.827384 0.046 Uiso 1 1 calc R U . . .
H48B H 0.826221 1.573500 0.866485 0.046 Uiso 1 1 calc R U . . .
H48C H 0.870098 1.678722 0.876181 0.046 Uiso 1 1 calc R U . . .
C50 C 0.5601(5) 1.6200(6) 1.0490(3) 0.0209(16) Uani 1 1 d . . . . .
C52 C 0.9805(6) 1.6041(6) 0.5810(3) 0.0266(18) Uani 1 1 d . . . . .
C54 C 0.7624(6) 1.5501(5) 0.6583(3) 0.0191(16) Uani 1 1 d . . . . .
H54A H 0.732927 1.492227 0.668926 0.023 Uiso 1 1 calc R U . . .
H54B H 0.828614 1.535428 0.660095 0.023 Uiso 1 1 calc R U . . .
C56 C 0.6178(6) 1.2193(6) 0.7701(3) 0.0289(19) Uani 1 1 d . . . . .
C58 C 0.9277(5) 1.6494(6) 0.6112(3) 0.0224(16) Uani 1 1 d . . . . .
C60 C 0.6000(6) 1.6025(6) 0.5323(3) 0.0282(19) Uani 1 1 d . . . . .
H60 H 0.542816 1.598765 0.507512 0.034 Uiso 1 1 calc R U . . .
C62 C 0.7512(5) 1.5130(6) 0.4174(3) 0.0230(16) Uani 1 1 d . . . . .
C64 C 0.5546(7) 1.3037(7) 0.6363(3) 0.036(2) Uani 1 1 d . . . . .
H64 H 0.591331 1.285673 0.668602 0.043 Uiso 1 1 calc R U . . .
C66 C 0.9621(6) 1.6501(6) 0.6635(3) 0.0283(18) Uani 1 1 d . . . . .
C68 C 0.9031(7) 1.4773(7) 1.1810(4) 0.036(2) Uani 1 1 d . . . . .
H68 H 0.931914 1.467652 1.215869 0.044 Uiso 1 1 calc R U . . .
C70 C 0.6274(5) 1.4442(6) 0.8888(3) 0.0203(16) Uani 1 1 d . . . . .
C72 C 0.7621(6) 1.3031(6) 0.7976(3) 0.0226(17) Uani 1 1 d . . . . .
C74 C 0.9389(6) 1.5458(7) 1.1534(3) 0.032(2) Uani 1 1 d . . . . .
H74 H 0.993228 1.581134 1.168499 0.038 Uiso 1 1 calc R U . . .
C76 C 0.8928(6) 1.5608(6) 1.1034(3) 0.0267(18) Uani 1 1 d . . . . .
C78 C 0.5040(6) 1.3664(7) 0.7872(3) 0.0280(18) Uani 1 1 d . U . . .
C80 C 1.0497(6) 1.6063(7) 0.6859(4) 0.035(2) Uani 1 1 d . . . . .
C82 C 0.6463(6) 1.3715(6) 0.9678(3) 0.0275(19) Uani 1 1 d . . . . .
H82 H 0.670953 1.335080 0.997561 0.033 Uiso 1 1 calc R U . . .
C84 C 0.6800(6) 1.6525(6) 0.5270(3) 0.0231(17) Uani 1 1 d . . . . .
H84 H 0.685080 1.689324 0.498172 0.028 Uiso 1 1 calc R U . . .
C86 C 0.4149(6) 1.6745(7) 0.9472(4) 0.032(2) Uani 1 1 d . . . . .
H86 H 0.401732 1.656157 0.978689 0.038 Uiso 1 1 calc R U . . .
C88 C 0.5241(7) 1.7112(7) 0.8964(4) 0.0317(19) Uani 1 1 d . . . . .
H88 H 0.586397 1.714473 0.892763 0.038 Uiso 1 1 calc R U . . .
C90 C 0.5154(5) 1.4025(6) 0.4435(3) 0.0194(15) Uani 1 1 d . . . . .
C92 C 0.6199(6) 1.5576(6) 0.5822(3) 0.0232(17) Uani 1 1 d . . . . .
H92 H 0.578014 1.521770 0.596755 0.028 Uiso 1 1 calc R U . . .
C94 C 0.5076(6) 1.6841(6) 0.9432(3) 0.0251(17) Uani 1 1 d . . . . .
C96 C 0.9824(6) 1.4454(6) 0.9030(3) 0.0246(17) Uani 1 1 d . . . . .
H96 H 1.033450 1.476519 0.924937 0.029 Uiso 1 1 calc R U . . .
C98 C 0.5958(6) 1.3203(7) 0.5976(3) 0.0301(19) Uani 1 1 d . . . . .
H98 H 0.661585 1.316031 0.603425 0.036 Uiso 1 1 calc R U . . .
C100 C 0.7822(7) 1.1933(7) 0.7964(3) 0.0306(19) Uani 1 1 d . . . . .
H10C H 0.835893 1.180781 0.781195 0.037 Uiso 1 1 calc R U . . .
H10D H 0.795221 1.165673 0.831036 0.037 Uiso 1 1 calc R U . . .
C102 C 0.6498(6) 1.2604(6) 0.4821(3) 0.0250(17) Uani 1 1 d . . . . .
C104 C 0.6751(6) 1.2547(6) 0.4348(4) 0.0283(19) Uani 1 1 d . . . . .
H104 H 0.672689 1.309983 0.414011 0.034 Uiso 1 1 calc R U . . .
C106 C 0.7804(6) 1.3537(7) 0.7493(3) 0.0282(18) Uani 1 1 d . . . . .
H10E H 0.764259 1.310887 0.719355 0.034 Uiso 1 1 calc R U . . .
H10F H 0.743574 1.413488 0.741878 0.034 Uiso 1 1 calc R U . . .
C108 C 0.6385(6) 1.4661(5) 0.8351(3) 0.0227(17) Uani 1 1 d . . . . .
H10G H 0.603116 1.524488 0.821579 0.027 Uiso 1 1 calc R U . . .
H10H H 0.704760 1.476304 0.835167 0.027 Uiso 1 1 calc R U . . .
C110 C 0.6497(6) 1.8462(6) 0.9889(3) 0.0247(17) Uani 1 1 d . . . . .
H110 H 0.607471 1.847403 0.956495 0.030 Uiso 1 1 calc R U . . .
C112 C 1.0644(6) 1.5581(6) 0.6020(4) 0.033(2) Uani 1 1 d . . . . .
H112 H 1.098085 1.526238 0.580880 0.040 Uiso 1 1 calc R U . . .
C114 C 0.5224(6) 1.2096(7) 0.7559(3) 0.031(2) Uani 1 1 d . . . . .
H114 H 0.496426 1.151343 0.740684 0.037 Uiso 1 1 calc R U . . .
C116 C 0.5430(5) 1.3439(5) 0.5485(3) 0.0199(15) Uani 1 1 d . . . . .
C29 C 0.9027(5) 1.3937(6) 0.8193(3) 0.0224(16) Uani 1 1 d . . . . .
C59 C 0.8061(7) 1.7861(7) 0.7310(3) 0.033(2) Uani 1 1 d . . . . .
C15 C 0.8126(6) 1.4558(6) 0.3953(3) 0.0275(18) Uani 1 1 d . . . . .
C61 C 0.4342(6) 1.5130(6) 0.3798(3) 0.035(2) Uani 1 1 d . . . . .
H61 H 0.429243 1.574423 0.364159 0.042 Uiso 1 1 calc R U . . .
C31 C 0.6691(6) 1.7593(5) 1.0158(3) 0.0211(16) Uani 1 1 d . . . . .
C63 C 0.6552(6) 1.1782(6) 0.5114(4) 0.033(2) Uani 1 1 d . . . . .
H63 H 0.638352 1.180751 0.543270 0.040 Uiso 1 1 calc R U . . .
C2 C 0.7282(6) 1.7608(6) 1.0631(4) 0.0272(18) Uani 1 1 d . . . . .
H2 H 0.740058 1.703277 1.082415 0.033 Uiso 1 1 calc R U . . .
C65 C 0.6923(7) 1.9295(7) 1.0098(4) 0.038(2) Uani 1 1 d . . . . .
H65 H 0.680418 1.987919 0.991289 0.045 Uiso 1 1 calc R U . . .
C33 C 0.8269(7) 1.4233(7) 1.1587(4) 0.038(2) Uani 1 1 d . . . . .
H33 H 0.805938 1.374833 1.178169 0.046 Uiso 1 1 calc R U . . .
C67 C 0.8223(6) 1.7015(6) 0.7065(3) 0.0261(18) Uani 1 1 d . . . . .
C17 C 0.8857(6) 1.3761(7) 0.7630(3) 0.0304(19) Uani 1 1 d . . . . .
H17A H 0.922543 1.320993 0.755390 0.037 Uiso 1 1 calc R U . . .
H17B H 0.900226 1.433579 0.744793 0.037 Uiso 1 1 calc R U . . .
C69 C 0.3782(6) 1.3530(7) 0.3810(3) 0.0289(19) Uani 1 1 d . . . . .
H69 H 0.333849 1.305107 0.367059 0.035 Uiso 1 1 calc R U . . .
C35 C 0.4630(7) 1.2837(8) 0.7633(3) 0.035(2) Uani 1 1 d . . . . .
H35 H 0.397419 1.277672 0.752464 0.042 Uiso 1 1 calc R U . . .
C71 C 0.5518(6) 1.4692(6) 0.9088(4) 0.031(2) Uani 1 1 d . . . . .
H71 H 0.501029 1.508089 0.892143 0.037 Uiso 1 1 calc R U . . .
C9 C 0.9249(7) 1.6994(6) 0.7047(3) 0.0302(19) Uani 1 1 d . . . . .
C73 C 0.5361(7) 1.5124(6) 1.1147(4) 0.039(2) Uani 1 1 d . . . . .
H73 H 0.544126 1.451174 1.130646 0.047 Uiso 1 1 calc R U . . .
C37 C 0.9941(6) 1.4427(7) 1.0070(3) 0.032(2) Uani 1 1 d . . . . .
H37A H 1.050312 1.417078 0.998526 0.048 Uiso 1 1 calc R U . . .
H37B H 0.993681 1.425553 1.042116 0.048 Uiso 1 1 calc R U . . .
H37C H 0.993227 1.512738 1.003522 0.048 Uiso 1 1 calc R U . . .
C75 C 0.7711(7) 1.8463(7) 1.0831(4) 0.037(2) Uani 1 1 d . . . . .
H75 H 0.813900 1.845861 1.115321 0.044 Uiso 1 1 calc R U . . .
C19 C 0.4541(7) 1.7330(8) 0.8560(4) 0.040(2) Uani 1 1 d . . . . .
H19 H 0.467717 1.756408 0.825503 0.048 Uiso 1 1 calc R U . . .
C77 C 0.9776(6) 1.4401(6) 0.8507(3) 0.0281(18) Uani 1 1 d . . . . .
H77 H 1.024963 1.467893 0.836827 0.034 Uiso 1 1 calc R U . . .
C39 C 0.4576(7) 1.3127(8) 0.6293(4) 0.039(2) Uani 1 1 d . . . . .
H39 H 0.428847 1.302464 0.656892 0.046 Uiso 1 1 calc R U . . .
C79 C 0.3423(7) 1.6919(7) 0.9049(4) 0.040(2) Uani 1 1 d . . . . .
H79 H 0.279643 1.683862 0.907266 0.048 Uiso 1 1 calc R U . . .
C5 C 0.7090(7) 1.0847(7) 0.4499(5) 0.044(3) Uani 1 1 d . . . . .
H5 H 0.729502 1.025392 0.439063 0.053 Uiso 1 1 calc R U . . .
C81 C 0.7214(7) 1.7984(7) 0.7451(3) 0.034(2) Uani 1 1 d . . . . .
H81 H 0.710298 1.855010 0.762375 0.041 Uiso 1 1 calc R U . . .
C41 C 0.7080(7) 1.6002(7) 0.3375(4) 0.038(2) Uani 1 1 d . . . . .
H41 H 0.672619 1.648876 0.317147 0.045 Uiso 1 1 calc R U . . .
C83 C 0.8209(7) 1.4703(8) 0.3448(4) 0.039(2) Uani 1 1 d . . . . .
H83 H 0.861521 1.432180 0.330468 0.046 Uiso 1 1 calc R U . . .
C21 C 0.6852(8) 1.0909(8) 0.4946(5) 0.047(3) Uani 1 1 d . . . . .
H21 H 0.688564 1.035401 0.515318 0.057 Uiso 1 1 calc R U . . .
C85 C 0.9519(8) 1.8063(7) 0.7087(4) 0.041(2) Uani 1 1 d . . . . .
H85A H 0.940217 1.836243 0.674573 0.049 Uiso 1 1 calc R U . . .
H85B H 1.018272 1.814443 0.725734 0.049 Uiso 1 1 calc R U . . .
C43 C 0.8882(7) 1.8508(7) 0.7410(4) 0.037(2) Uani 1 1 d . . . . .
H43A H 0.919596 1.851395 0.777554 0.044 Uiso 1 1 calc R U . . .
H43B H 0.870144 1.917221 0.729869 0.044 Uiso 1 1 calc R U . . .
C87 C 0.4058(7) 1.3363(7) 0.5825(4) 0.034(2) Uani 1 1 d . . . . .
H87 H 0.340303 1.341863 0.577471 0.041 Uiso 1 1 calc R U . . .
C11 C 0.9226(7) 1.3194(6) 0.4208(4) 0.033(2) Uani 1 1 d . . . . .
H11A H 0.980906 1.350823 0.418751 0.049 Uiso 1 1 calc R U . . .
H11B H 0.896506 1.286059 0.388735 0.049 Uiso 1 1 calc R U . . .
H11C H 0.934752 1.272885 0.448775 0.049 Uiso 1 1 calc R U . . .
C89 C 0.6914(7) 1.1507(7) 0.7627(3) 0.032(2) Uani 1 1 d . . . . .
H89A H 0.694673 1.148039 0.726564 0.039 Uiso 1 1 calc R U . . .
H89B H 0.679667 1.085392 0.774168 0.039 Uiso 1 1 calc R U . . .
C45 C 0.7034(7) 1.1666(8) 0.4192(4) 0.043(2) Uani 1 1 d . . . . .
H45 H 0.719260 1.162031 0.387134 0.051 Uiso 1 1 calc R U . . .
C91 C 0.5157(8) 1.5852(9) 0.7004(5) 0.052(3) Uani 1 1 d . . . . .
H91A H 0.483270 1.633065 0.676072 0.078 Uiso 1 1 calc R U . . .
H91B H 0.517355 1.606872 0.735119 0.078 Uiso 1 1 calc R U . . .
H91C H 0.482720 1.523808 0.694230 0.078 Uiso 1 1 calc R U . . .
C23 C 0.4525(6) 1.3306(6) 0.4221(3) 0.0255(17) Uani 1 1 d . . . . .
H23 H 0.459912 1.267117 0.435185 0.031 Uiso 1 1 calc R U . . .
C93 C 0.3693(7) 1.4436(8) 0.3609(4) 0.038(2) Uani 1 1 d . . . . .
H93 H 0.317936 1.458633 0.333660 0.046 Uiso 1 1 calc R U . . .
C47 C 0.7003(7) 1.5863(6) 0.3883(3) 0.0293(19) Uani 1 1 d . . . . .
H47 H 0.661002 1.626502 0.402525 0.035 Uiso 1 1 calc R U . . .
C95 C 0.3618(7) 1.7210(9) 0.8592(4) 0.046(3) Uani 1 1 d . . . . .
H95 H 0.312521 1.732678 0.830359 0.055 Uiso 1 1 calc R U . . .
C3 C 0.6690(7) 1.6480(7) 0.7080(3) 0.0305(19) Uani 1 1 d . . . . .
C97 C 0.7792(6) 1.4377(7) 1.1082(4) 0.032(2) Uani 1 1 d . . . . .
H97 H 0.725990 1.400459 1.093576 0.038 Uiso 1 1 calc R U . . .
C49 C 0.5624(6) 1.4272(6) 0.9582(4) 0.0283(19) Uani 1 1 d . . . . .
H49 H 0.521589 1.434756 0.980362 0.034 Uiso 1 1 calc R U . . .
C99 C 0.9913(7) 1.6890(7) 1.0788(4) 0.035(2) Uani 1 1 d . . . . .
H99A H 1.048683 1.654527 1.077948 0.053 Uiso 1 1 calc R U . . .
H99B H 0.996919 1.717443 1.112542 0.053 Uiso 1 1 calc R U . . .
H99C H 0.980817 1.739868 1.053063 0.053 Uiso 1 1 calc R U . . .
C25 C 0.3545(8) 1.4318(12) 0.7876(7) 0.074(4) Uani 1 1 d . U . . .
H25A H 0.328094 1.434505 0.750876 0.111 Uiso 1 1 calc R U . . .
H25B H 0.327074 1.482608 0.804510 0.111 Uiso 1 1 calc R U . . .
H25C H 0.340961 1.369179 0.800723 0.111 Uiso 1 1 calc R U . . .
C101 C 1.0972(7) 1.5599(8) 0.6542(4) 0.042(2) Uani 1 1 d . . . . .
H101 H 1.154066 1.528368 0.668866 0.050 Uiso 1 1 calc R U . . .
C51 C 0.6543(7) 1.7280(8) 0.7338(4) 0.037(2) Uani 1 1 d . . . . .
H51 H 0.597481 1.735433 0.744055 0.044 Uiso 1 1 calc R U . . .
C103 C 0.4847(8) 1.6765(7) 1.1137(4) 0.040(2) Uani 1 1 d . . . . .
H103 H 0.456177 1.726423 1.128544 0.049 Uiso 1 1 calc R U . . .
C13 C 0.9803(7) 1.6470(8) 0.7535(4) 0.041(2) Uani 1 1 d . . . . .
H13A H 0.991296 1.690781 0.783172 0.049 Uiso 1 1 calc R U . . .
H13B H 0.945392 1.590332 0.761091 0.049 Uiso 1 1 calc R U . . .
C105 C 0.4935(9) 1.5847(8) 1.1348(4) 0.048(3) Uani 1 1 d . . . . .
H105 H 0.469345 1.572156 1.163850 0.057 Uiso 1 1 calc R U . . .
C53 C 0.7679(8) 1.5418(8) 0.3172(4) 0.045(3) Uani 1 1 d . . . . .
H53 H 0.771906 1.552029 0.282997 0.054 Uiso 1 1 calc R U . . .
C107 C 0.7524(7) 1.9289(8) 1.0574(4) 0.044(3) Uani 1 1 d . . . . .
H107 H 0.780288 1.986980 1.071852 0.053 Uiso 1 1 calc R U . . .
C27 C 1.0895(7) 1.7320(7) 0.9444(4) 0.037(2) Uani 1 1 d . . . . .
H27A H 1.120034 1.795481 0.950484 0.044 Uiso 1 1 calc R U . . .
H27B H 1.027596 1.736724 0.952316 0.044 Uiso 1 1 calc R U . . .
C109 C 1.0710(8) 1.6167(8) 0.7421(4) 0.048(3) Uani 1 1 d . . . . .
H10A H 1.119508 1.666075 0.753645 0.058 Uiso 1 1 calc R U . . .
H10B H 1.092651 1.555144 0.759021 0.058 Uiso 1 1 calc R U . . .
C55 C 0.4166(9) 1.8753(10) 0.6935(4) 0.053(3) Uani 1 1 d . . . . .
H55A H 0.456501 1.847281 0.672525 0.064 Uiso 1 1 calc R U . . .
H55B H 0.376230 1.924334 0.672852 0.064 Uiso 1 1 calc R U . . .
C111 C 0.5177(6) 1.6937(7) 1.0713(3) 0.0296(19) Uani 1 1 d . . . . .
H111 H 0.511973 1.756062 1.056620 0.036 Uiso 1 1 calc R U . . .
C7 C 0.1259(9) 1.2759(10) 0.5633(6) 0.064(4) Uani 1 1 d . . . . .
H7A H 0.153539 1.212917 0.558469 0.077 Uiso 1 1 calc R U . . .
H7B H 0.057548 1.268230 0.555788 0.077 Uiso 1 1 calc R U . . .
C113 C 0.8581(11) 1.7205(12) 1.2300(9) 0.102(7) Uani 1 1 d . . . . .
H11D H 0.874991 1.683030 1.261936 0.122 Uiso 1 1 calc R U . . .
H11E H 0.902934 1.703270 1.209363 0.122 Uiso 1 1 calc R U . . .

loop_
_atom_site_aniso_label
_atom_site_aniso_U_11
_atom_site_aniso_U_22
_atom_site_aniso_U_33
_atom_site_aniso_U_23
_atom_site_aniso_U_13
_atom_site_aniso_U_12
Rh1 0.0168(3) 0.0110(2) 0.0219(3) -0.0007(2) 0.00464(19) 0.0010(2)
Rh2 0.0172(3) 0.0115(3) 0.0292(3) -0.0026(2) 0.0098(2) -0.0024(2)
P1 0.0197(9) 0.0114(9) 0.0236(9) 0.0004(7) 0.0033(7) -0.0025(7)
P2 0.0212(9) 0.0109(9) 0.0279(10) 0.0004(7) 0.0117(8) 0.0012(7)
Cl1 0.0601(16) 0.0356(13) 0.0427(13) -0.0123(10) 0.0098(11) -0.0007(12)
Cl4 0.0464(14) 0.0474(15) 0.0599(16) -0.0218(13) 0.0013(12) 0.0087(12)
Cl6 0.0432(14) 0.090(2) 0.0372(13) -0.0069(14) 0.0055(11) -0.0164(15)
Cl8 0.067(2) 0.064(2) 0.073(2) 0.0066(16) 0.0176(16) 0.0238(17)
Cl10 0.080(2) 0.0534(18) 0.0639(19) 0.0041(15) 0.0140(16) 0.0032(16)
Cl12 0.074(2) 0.0623(19) 0.0627(18) 0.0121(15) 0.0199(16) 0.0105(16)
Cl3 0.090(2) 0.0587(19) 0.0516(17) -0.0087(14) -0.0019(16) 0.0020(18)
Cl7 0.0471(18) 0.088(3) 0.106(3) -0.002(2) 0.0160(18) 0.0075(17)
O1 0.022(3) 0.027(3) 0.023(3) 0.010(2) 0.005(2) 0.004(2)
O4 0.028(3) 0.020(3) 0.030(3) 0.004(2) 0.007(2) 0.011(2)
O6 0.027(3) 0.029(3) 0.018(3) 0.000(2) 0.005(2) 0.000(2)
O8 0.028(3) 0.024(3) 0.029(3) -0.004(2) 0.013(2) -0.004(2)
O2 0.026(3) 0.018(3) 0.042(3) 0.003(2) 0.009(3) -0.007(2)
O5 0.024(3) 0.029(3) 0.028(3) 0.010(2) 0.007(2) 0.005(2)
N1 0.028(4) 0.019(3) 0.018(3) 0.003(3) 0.005(3) 0.005(3)
N4 0.021(3) 0.019(3) 0.029(3) -0.004(3) 0.007(3) -0.005(3)
N2 0.022(3) 0.019(3) 0.021(3) 0.001(3) 0.005(3) -0.008(3)
O3 0.040(4) 0.037(4) 0.049(4) -0.004(3) 0.026(3) -0.008(3)
O7 0.022(3) 0.037(4) 0.056(4) -0.011(3) 0.000(3) 0.003(3)
C1 0.018(4) 0.023(5) 0.024(4) -0.004(3) 0.004(3) -0.002(3)
C4 0.023(4) 0.011(4) 0.029(4) -0.005(3) 0.008(3) -0.001(3)
C6 0.018(4) 0.016(4) 0.030(4) 0.000(3) 0.004(3) 0.002(3)
C8 0.027(4) 0.010(4) 0.026(4) 0.000(3) 0.007(3) 0.008(3)
N3 0.029(4) 0.023(4) 0.027(4) -0.003(3) 0.011(3) 0.006(3)
C10 0.019(4) 0.017(4) 0.026(4) -0.006(3) 0.008(3) -0.003(3)
C12 0.027(4) 0.020(4) 0.029(4) 0.000(3) 0.009(3) -0.001(3)
C14 0.023(4) 0.008(3) 0.030(4) -0.011(3) 0.005(3) -0.002(3)
C16 0.023(4) 0.011(4) 0.025(4) -0.006(3) 0.006(3) 0.000(3)
C18 0.032(4) 0.023(4) 0.014(3) 0.001(3) 0.005(3) -0.008(3)
C20 0.035(4) 0.026(4) 0.034(4) 0.000(4) 0.017(4) 0.001(4)
C22 0.022(4) 0.016(4) 0.023(4) -0.002(3) 0.008(3) 0.002(3)
C24 0.021(4) 0.017(4) 0.027(4) -0.002(3) 0.005(3) 0.008(3)
C26 0.034(5) 0.028(4) 0.040(5) -0.009(4) 0.019(4) -0.001(4)
C28 0.023(4) 0.024(5) 0.034(4) 0.005(3) 0.008(3) 0.005(3)
C30 0.017(4) 0.010(3) 0.025(4) 0.001(3) 0.007(3) 0.004(3)
C32 0.031(4) 0.019(4) 0.017(4) 0.003(3) 0.005(3) 0.004(3)
C34 0.028(4) 0.022(4) 0.027(4) 0.002(4) 0.002(3) -0.002(4)
C36 0.017(4) 0.015(4) 0.024(4) 0.003(3) 0.005(3) -0.004(3)
C38 0.019(4) 0.014(4) 0.027(4) -0.004(3) 0.007(3) -0.002(3)
C40 0.026(4) 0.031(5) 0.029(4) 0.004(4) 0.004(3) 0.005(4)
C42 0.021(4) 0.014(4) 0.024(4) -0.002(3) 0.009(3) -0.001(3)
C44 0.024(4) 0.017(4) 0.027(4) 0.001(3) 0.000(3) -0.010(3)
C46 0.027(4) 0.017(4) 0.021(4) 0.003(3) 0.005(3) 0.005(3)
C48 0.023(4) 0.037(5) 0.034(5) 0.005(4) 0.011(4) -0.005(4)
C50 0.022(4) 0.019(4) 0.026(4) 0.002(3) 0.013(3) 0.007(3)
C52 0.024(4) 0.017(4) 0.041(5) -0.006(3) 0.013(4) -0.003(3)
C54 0.027(4) 0.013(4) 0.019(4) -0.002(3) 0.007(3) -0.004(3)
C56 0.038(5) 0.026(4) 0.022(4) -0.004(3) 0.005(4) -0.014(4)
C58 0.020(4) 0.021(4) 0.028(4) -0.008(3) 0.007(3) -0.012(3)
C60 0.020(4) 0.024(4) 0.038(5) -0.012(4) 0.000(3) 0.013(3)
C62 0.026(4) 0.019(4) 0.025(4) 0.001(3) 0.010(3) -0.003(3)
C64 0.039(5) 0.042(6) 0.023(4) 0.009(4) 0.001(4) -0.013(4)
C66 0.021(4) 0.028(4) 0.031(4) -0.002(4) -0.006(3) 0.002(3)
C68 0.046(5) 0.027(5) 0.036(5) 0.014(4) 0.008(4) 0.010(4)
C70 0.014(4) 0.019(4) 0.025(4) -0.002(3) 0.000(3) -0.008(3)
C72 0.025(4) 0.023(4) 0.021(4) 0.000(3) 0.008(3) -0.006(3)
C74 0.033(5) 0.030(5) 0.031(4) 0.000(4) 0.005(4) 0.004(4)
C76 0.026(4) 0.021(4) 0.037(5) -0.004(3) 0.016(4) 0.003(3)
C78 0.022(4) 0.033(5) 0.026(4) -0.002(4) 0.000(3) 0.003(4)
C80 0.023(4) 0.037(5) 0.043(5) -0.005(4) 0.003(4) 0.010(4)
C82 0.028(4) 0.017(4) 0.038(5) -0.012(3) 0.010(4) -0.015(4)
C84 0.032(4) 0.011(4) 0.026(4) -0.002(3) 0.007(3) 0.009(3)
C86 0.033(5) 0.027(5) 0.039(5) 0.000(4) 0.013(4) 0.007(4)
C88 0.029(5) 0.029(5) 0.040(5) 0.003(4) 0.014(4) 0.001(4)
C90 0.017(4) 0.016(4) 0.024(4) 0.000(3) 0.003(3) -0.001(3)
C92 0.022(4) 0.018(4) 0.034(4) -0.007(3) 0.014(3) 0.006(3)
C94 0.019(4) 0.014(4) 0.042(5) 0.000(3) 0.006(3) 0.000(3)
C96 0.019(4) 0.026(4) 0.028(4) 0.000(3) 0.004(3) -0.003(3)
C98 0.020(4) 0.033(5) 0.033(5) 0.004(4) 0.000(3) -0.008(4)
C100 0.039(5) 0.029(5) 0.021(4) -0.008(3) 0.003(4) -0.003(4)
C102 0.022(4) 0.022(4) 0.030(4) -0.001(3) 0.006(3) -0.002(3)
C104 0.030(5) 0.014(4) 0.041(5) -0.004(3) 0.010(4) 0.005(3)
C106 0.037(5) 0.028(5) 0.021(4) 0.000(3) 0.008(3) -0.005(4)
C108 0.021(4) 0.013(4) 0.032(4) 0.003(3) 0.002(3) 0.001(3)
C110 0.031(4) 0.016(4) 0.030(4) -0.001(3) 0.012(3) 0.000(3)
C112 0.026(5) 0.023(4) 0.053(6) 0.002(4) 0.018(4) 0.001(3)
C114 0.035(5) 0.033(5) 0.026(4) -0.002(4) 0.009(4) -0.017(4)
C116 0.023(4) 0.015(4) 0.022(4) 0.004(3) 0.004(3) -0.002(3)
C29 0.019(4) 0.021(4) 0.027(4) 0.003(3) 0.004(3) -0.001(3)
C59 0.048(6) 0.021(4) 0.029(4) -0.003(3) 0.007(4) 0.002(4)
C15 0.036(5) 0.018(4) 0.031(4) 0.007(3) 0.014(4) -0.001(3)
C61 0.041(5) 0.024(5) 0.032(4) 0.007(4) -0.010(4) 0.012(4)
C31 0.023(4) 0.011(4) 0.034(4) -0.004(3) 0.017(3) 0.000(3)
C63 0.036(5) 0.014(4) 0.050(5) 0.004(4) 0.009(4) 0.000(4)
C2 0.034(5) 0.008(4) 0.041(5) 0.003(3) 0.012(4) 0.002(3)
C65 0.052(6) 0.016(4) 0.049(6) 0.005(4) 0.018(5) -0.012(4)
C33 0.050(6) 0.029(5) 0.036(5) 0.013(4) 0.012(4) 0.002(4)
C67 0.040(5) 0.021(4) 0.018(4) 0.002(3) 0.008(3) 0.005(4)
C17 0.038(5) 0.029(5) 0.026(4) 0.001(3) 0.011(4) -0.007(4)
C69 0.026(4) 0.028(5) 0.029(4) -0.001(4) -0.003(3) -0.007(4)
C35 0.028(5) 0.046(6) 0.028(4) -0.003(4) 0.003(4) -0.010(4)
C71 0.015(4) 0.031(5) 0.042(5) -0.015(4) -0.002(3) -0.006(3)
C9 0.037(5) 0.023(4) 0.025(4) -0.007(3) -0.004(4) -0.006(4)
C73 0.060(6) 0.019(5) 0.047(5) 0.009(4) 0.031(5) 0.002(4)
C37 0.031(5) 0.030(5) 0.032(5) -0.013(4) 0.002(4) 0.000(4)
C75 0.035(5) 0.027(5) 0.047(5) -0.006(4) 0.005(4) -0.011(4)
C19 0.036(5) 0.045(6) 0.038(5) -0.001(4) 0.007(4) -0.002(5)
C77 0.021(4) 0.029(5) 0.036(5) -0.001(4) 0.010(4) -0.010(3)
C39 0.040(5) 0.045(6) 0.034(5) 0.002(4) 0.015(4) -0.011(4)
C79 0.024(5) 0.033(5) 0.060(6) -0.004(5) 0.004(4) 0.008(4)
C5 0.027(5) 0.022(5) 0.086(8) -0.024(5) 0.017(5) -0.001(4)
C81 0.046(6) 0.031(5) 0.026(4) -0.004(4) 0.011(4) 0.014(4)
C41 0.049(6) 0.029(5) 0.033(5) 0.008(4) 0.009(4) 0.006(4)
C83 0.043(5) 0.048(6) 0.030(5) -0.002(4) 0.018(4) -0.005(4)
C21 0.046(6) 0.028(5) 0.070(8) 0.013(5) 0.016(6) 0.007(5)
C85 0.048(6) 0.030(5) 0.040(5) -0.011(4) -0.001(5) -0.015(4)
C43 0.049(6) 0.023(5) 0.035(5) -0.015(4) 0.002(4) -0.009(4)
C87 0.028(5) 0.033(5) 0.045(5) 0.003(4) 0.016(4) -0.003(4)
C11 0.044(5) 0.023(4) 0.034(5) -0.006(4) 0.015(4) 0.004(4)
C89 0.040(5) 0.027(5) 0.032(5) -0.010(4) 0.012(4) -0.010(4)
C45 0.037(5) 0.035(6) 0.059(6) -0.020(5) 0.018(5) -0.002(4)
C91 0.044(6) 0.053(7) 0.065(7) -0.003(6) 0.024(6) -0.003(5)
C23 0.029(4) 0.020(4) 0.027(4) -0.004(3) 0.005(3) -0.007(3)
C93 0.030(5) 0.043(6) 0.035(5) -0.009(4) -0.006(4) 0.003(4)
C47 0.037(5) 0.024(4) 0.028(4) 0.002(3) 0.009(4) -0.008(4)
C95 0.031(5) 0.055(7) 0.044(6) -0.006(5) -0.008(4) 0.009(5)
C3 0.040(5) 0.028(5) 0.025(4) 0.006(3) 0.009(4) -0.003(4)
C97 0.026(4) 0.028(5) 0.043(5) 0.005(4) 0.009(4) 0.007(4)
C49 0.021(4) 0.025(4) 0.044(5) -0.016(4) 0.016(4) -0.011(3)
C99 0.036(5) 0.028(5) 0.041(5) -0.005(4) 0.009(4) -0.010(4)
C25 0.023(6) 0.076(10) 0.114(12) -0.027(9) -0.001(6) -0.002(6)
C101 0.030(5) 0.042(6) 0.054(6) -0.002(5) 0.009(4) 0.004(4)
C51 0.039(5) 0.046(6) 0.030(5) 0.009(4) 0.015(4) 0.019(5)
C103 0.062(7) 0.028(5) 0.040(5) 0.001(4) 0.030(5) 0.014(5)
C13 0.042(6) 0.046(6) 0.030(5) 0.000(4) -0.003(4) 0.010(5)
C105 0.076(8) 0.035(6) 0.046(6) 0.002(5) 0.040(6) 0.006(5)
C53 0.066(7) 0.042(6) 0.032(5) 0.012(4) 0.020(5) 0.000(5)
C107 0.039(6) 0.032(5) 0.062(7) -0.015(5) 0.014(5) -0.010(4)
C27 0.039(5) 0.033(5) 0.039(5) -0.006(4) 0.010(4) -0.002(4)
C109 0.040(6) 0.046(6) 0.048(6) -0.001(5) -0.012(5) 0.011(5)
C55 0.059(7) 0.062(8) 0.037(6) 0.003(5) 0.004(5) -0.007(6)
C111 0.033(5) 0.026(5) 0.033(5) 0.002(4) 0.014(4) 0.012(4)
C7 0.040(6) 0.050(7) 0.103(11) -0.019(7) 0.018(7) -0.002(6)
C113 0.060(9) 0.062(10) 0.18(2) -0.016(11) 0.015(11) 0.017(8)

loop_
_atom_type_symbol
_atom_type_description
_atom_type_scat_dispersion_real
_atom_type_scat_dispersion_imag
_atom_type_scat_source
C C 0.0181 0.0091 'International Tables Vol C Tables 4.2.6.8 and 6.1.1.4'
H H 0.0000 0.0000 'International Tables Vol C Tables 4.2.6.8 and 6.1.1.4'
Cl Cl 0.3639 0.7018 'International Tables Vol C Tables 4.2.6.8 and 6.1.1.4'
N N 0.0311 0.0180 'International Tables Vol C Tables 4.2.6.8 and 6.1.1.4'
O O 0.0492 0.0322 'International Tables Vol C Tables 4.2.6.8 and 6.1.1.4'
P P 0.2955 0.4335 'International Tables Vol C Tables 4.2.6.8 and 6.1.1.4'
Rh Rh 0.0927 3.6045 'International Tables Vol C Tables 4.2.6.8 and 6.1.1.4'

loop_
_geom_angle_atom_site_label_1
_geom_angle_atom_site_label_2
_geom_angle_atom_site_label_3
_geom_angle
_geom_angle_site_symmetry_1
_geom_angle_site_symmetry_3
_geom_angle_publ_flag
P1 Rh1 C16 155.1(2) . . ?
P1 Rh1 C42 125.9(2) . . ?
N1 Rh1 P1 89.6(2) . . ?
N1 Rh1 C16 109.6(3) . . ?
N1 Rh1 C42 101.3(3) . . ?
N1 Rh1 C60 161.6(3) . . ?
N1 Rh1 C84 142.8(3) . . ?
N1 Rh1 C92 123.9(3) . . ?
C1 Rh1 P1 86.8(2) . . ?
C1 Rh1 N1 76.0(3) . . ?
C1 Rh1 C16 112.6(3) . . ?
C1 Rh1 C42 147.3(3) . . ?
C1 Rh1 C60 121.9(3) . . ?
C1 Rh1 C84 101.1(3) . . ?
C1 Rh1 C92 159.9(3) . . ?
C42 Rh1 C16 36.6(3) . . ?
C60 Rh1 P1 95.2(2) . . ?
C60 Rh1 C16 61.8(3) . . ?
C60 Rh1 C42 61.7(3) . . ?
C60 Rh1 C84 37.2(3) . . ?
C60 Rh1 C92 38.0(3) . . ?
C84 Rh1 P1 127.5(2) . . ?
C84 Rh1 C16 36.5(3) . . ?
C84 Rh1 C42 61.1(3) . . ?
C84 Rh1 C92 62.1(3) . . ?
C92 Rh1 P1 95.1(2) . . ?
C92 Rh1 C16 61.3(3) . . ?
C92 Rh1 C42 36.1(3) . . ?
P2 Rh2 C14 154.5(2) . . ?
P2 Rh2 C70 127.1(2) . . ?
N2 Rh2 P2 91.0(2) . . ?
N2 Rh2 C4 77.4(3) . . ?
N2 Rh2 C14 109.6(3) . . ?
N2 Rh2 C70 100.1(3) . . ?
N2 Rh2 C82 143.7(3) . . ?
N2 Rh2 C71 122.5(3) . . ?
N2 Rh2 C49 159.8(3) . . ?
C4 Rh2 P2 86.6(2) . . ?
C4 Rh2 C14 111.9(3) . . ?
C4 Rh2 C70 146.3(3) . . ?
C4 Rh2 C82 100.4(3) . . ?
C4 Rh2 C71 159.8(3) . . ?
C4 Rh2 C49 122.5(3) . . ?
C70 Rh2 C14 36.7(3) . . ?
C82 Rh2 P2 125.2(2) . . ?
C82 Rh2 C14 37.0(3) . . ?
C82 Rh2 C70 61.8(3) . . ?
C82 Rh2 C71 61.9(3) . . ?
C71 Rh2 P2 96.0(2) . . ?
C71 Rh2 C14 60.6(3) . . ?
C71 Rh2 C70 35.7(3) . . ?
C49 Rh2 P2 93.4(2) . . ?
C49 Rh2 C14 62.1(3) . . ?
C49 Rh2 C70 61.8(3) . . ?
C49 Rh2 C82 37.8(3) . . ?
C49 Rh2 C71 37.5(4) . . ?
C90 P1 Rh1 116.9(3) . . ?
C90 P1 C102 101.6(4) . . ?
C90 P1 C116 104.8(4) . . ?
C102 P1 Rh1 119.7(3) . . ?
C116 P1 Rh1 108.0(3) . . ?
C116 P1 C102 104.4(4) . . ?
C50 P2 Rh2 115.8(3) . . ?
C94 P2 Rh2 107.5(3) . . ?
C94 P2 C50 106.2(4) . . ?
C31 P2 Rh2 120.4(3) . . ?
C31 P2 C50 100.0(4) . . ?
C31 P2 C94 105.8(4) . . ?
N1 O1 C40 109.3(6) . . ?
C24 O6 C37 117.2(7) . . ?
C52 O8 C26 116.6(7) . . ?
N2 O5 C48 109.6(6) . . ?
O1 N1 Rh1 120.6(5) . . ?
C6 N1 Rh1 122.1(5) . . ?
C6 N1 O1 115.1(6) . . ?
C8 N4 C99 128.5(7) . . ?
C76 N4 C8 107.4(7) . . ?
C76 N4 C99 124.0(8) . . ?
O5 N2 Rh2 120.4(5) . . ?
C10 N2 Rh2 120.9(5) . . ?
C10 N2 O5 116.4(6) . . ?
C3 O3 C91 119.3(8) . . ?
C78 O7 C25 116.3(9) . . ?
C38 C1 Rh1 113.2(6) . . ?
C38 C1 C62 107.6(7) . . ?
C62 C1 Rh1 139.2(6) . . ?
C8 C4 Rh2 112.2(6) . . ?
C8 C4 C28 106.1(7) . . ?
C28 C4 Rh2 141.5(6) . . ?
O4 C6 N1 127.4(8) . . ?
O4 C6 C38 125.6(7) . . ?
N1 C6 C38 106.9(7) . . ?
N4 C8 C10 126.3(7) . . ?
C4 C8 N4 111.5(7) . . ?
C4 C8 C10 122.2(7) . . ?
C38 N3 C11 126.9(7) . . ?
C15 N3 C38 107.6(7) . . ?
C15 N3 C11 125.4(7) . . ?
O2 C10 N2 124.6(7) . . ?
O2 C10 C8 129.4(8) . . ?
N2 C10 C8 106.1(7) . . ?
C116 C12 H12 120.2 . . ?
C116 C12 C87 119.6(8) . . ?
C87 C12 H12 120.2 . . ?
C36 C14 Rh2 135.3(5) . . ?
C70 C14 Rh2 71.2(4) . . ?
C70 C14 C36 128.1(7) . . ?
C82 C14 Rh2 68.7(4) . . ?
C82 C14 C36 123.5(7) . . ?
C82 C14 C70 107.1(7) . . ?
C42 C16 Rh1 70.7(4) . . ?
C42 C16 C46 128.1(7) . . ?
C46 C16 Rh1 136.9(5) . . ?
C84 C16 Rh1 68.7(4) . . ?
C84 C16 C42 106.4(7) . . ?
C84 C16 C46 123.8(7) . . ?
C44 C18 C56 121.6(8) . . ?
C44 C18 C72 129.8(7) . . ?
C56 C18 C72 108.2(7) . . ?
C50 C20 H20 120.3 . . ?
C50 C20 C73 119.4(8) . . ?
C73 C20 H20 120.3 . . ?
C30 C22 C72 128.9(7) . . ?
C30 C22 C29 121.5(7) . . ?
C29 C22 C72 109.3(7) . . ?
O6 C24 C30 115.4(7) . . ?
O6 C24 C96 123.2(7) . . ?
C30 C24 C96 121.3(7) . . ?
O8 C26 H26A 109.5 . . ?
O8 C26 H26B 109.5 . . ?
O8 C26 H26C 109.5 . . ?
H26A C26 H26B 109.5 . . ?
H26A C26 H26C 109.5 . . ?
H26B C26 H26C 109.5 . . ?
C4 C28 C76 106.6(7) . . ?
C97 C28 C4 135.1(8) . . ?
C97 C28 C76 118.3(8) . . ?
C22 C30 C24 117.9(7) . . ?
C22 C30 C36 123.6(7) . . ?
C24 C30 C36 118.5(7) . . ?
C67 C32 C54 123.4(7) . . ?
C67 C32 C3 117.0(8) . . ?
C3 C32 C54 119.3(8) . . ?
C90 C34 H34 120.5 . . ?
C90 C34 C61 118.9(8) . . ?
C61 C34 H34 120.5 . . ?
C14 C36 H36A 107.6 . . ?
C14 C36 H36B 107.6 . . ?
C30 C36 C14 118.8(7) . . ?
C30 C36 H36A 107.6 . . ?
C30 C36 H36B 107.6 . . ?
H36A C36 H36B 107.0 . . ?
C1 C38 C6 120.7(7) . . ?
C1 C38 N3 110.4(7) . . ?
N3 C38 C6 128.9(7) . . ?
O1 C40 H40A 109.5 . . ?
O1 C40 H40B 109.5 . . ?
O1 C40 H40C 109.5 . . ?
H40A C40 H40B 109.5 . . ?
H40A C40 H40C 109.5 . . ?
H40B C40 H40C 109.5 . . ?
C16 C42 Rh1 72.6(4) . . ?
C16 C42 C54 125.5(7) . . ?
C54 C42 Rh1 128.5(5) . . ?
C92 C42 Rh1 71.6(4) . . ?
C92 C42 C16 109.8(7) . . ?
C92 C42 C54 124.2(7) . . ?
C18 C44 C78 117.5(8) . . ?
C18 C44 C108 122.9(7) . . ?
C78 C44 C108 119.2(8) . . ?
C16 C46 H46A 107.9 . . ?
C16 C46 H46B 107.9 . . ?
C16 C46 C58 117.4(7) . . ?
H46A C46 H46B 107.2 . . ?
C58 C46 H46A 107.9 . . ?
C58 C46 H46B 107.9 . . ?
O5 C48 H48A 109.5 . . ?
O5 C48 H48B 109.5 . . ?
O5 C48 H48C 109.5 . . ?
H48A C48 H48B 109.5 . . ?
H48A C48 H48C 109.5 . . ?
H48B C48 H48C 109.5 . . ?
C20 C50 P2 121.7(6) . . ?
C20 C50 C111 119.6(7) . . ?
C111 C50 P2 118.7(6) . . ?
O8 C52 C58 114.9(7) . . ?
O8 C52 C112 123.0(8) . . ?
C112 C52 C58 122.2(9) . . ?
C32 C54 C42 108.3(6) . . ?
C32 C54 H54A 110.0 . . ?
C32 C54 H54B 110.0 . . ?
C42 C54 H54A 110.0 . . ?
C42 C54 H54B 110.0 . . ?
H54A C54 H54B 108.4 . . ?
C18 C56 C89 112.0(8) . . ?
C114 C56 C18 119.0(9) . . ?
C114 C56 C89 128.9(8) . . ?
C52 C58 C46 118.0(7) . . ?
C66 C58 C46 123.7(7) . . ?
C66 C58 C52 118.3(8) . . ?
Rh1 C60 H60 118.8 . . ?
C84 C60 Rh1 73.0(5) . . ?
C84 C60 H60 125.9 . . ?
C84 C60 C92 108.2(7) . . ?
C92 C60 Rh1 74.2(4) . . ?
C92 C60 H60 125.9 . . ?
C15 C62 C1 104.7(7) . . ?
C47 C62 C1 136.6(8) . . ?
C47 C62 C15 118.7(7) . . ?
C98 C64 H64 119.6 . . ?
C98 C64 C39 120.8(9) . . ?
C39 C64 H64 119.6 . . ?
C58 C66 C80 120.6(8) . . ?
C58 C66 C9 130.0(8) . . ?
C80 C66 C9 109.2(7) . . ?
C74 C68 H68 119.4 . . ?
C33 C68 H68 119.4 . . ?
C33 C68 C74 121.3(9) . . ?
C14 C70 Rh2 72.2(4) . . ?
C14 C70 C108 124.9(7) . . ?
C108 C70 Rh2 130.1(5) . . ?
C71 C70 Rh2 70.9(5) . . ?
C71 C70 C14 108.3(7) . . ?
C71 C70 C108 126.1(7) . . ?
C18 C72 C100 102.3(7) . . ?
C18 C72 C106 107.2(7) . . ?
C22 C72 C18 123.3(7) . . ?
C22 C72 C100 112.4(7) . . ?
C22 C72 C106 100.8(6) . . ?
C100 C72 C106 110.7(7) . . ?
C68 C74 H74 121.1 . . ?
C76 C74 C68 117.8(9) . . ?
C76 C74 H74 121.1 . . ?
N4 C76 C28 108.4(7) . . ?
N4 C76 C74 129.4(8) . . ?
C74 C76 C28 122.2(8) . . ?
C44 C78 O7 114.2(8) . . ?
C35 C78 O7 122.7(8) . . ?
C35 C78 C44 123.1(8) . . ?
C66 C80 C109 110.3(8) . . ?
C101 C80 C66 118.4(9) . . ?
C101 C80 C109 131.2(9) . . ?
Rh2 C82 H82 121.3 . . ?
C14 C82 Rh2 74.4(5) . . ?
C14 C82 H82 126.0 . . ?
C49 C82 Rh2 70.1(5) . . ?
C49 C82 C14 108.0(8) . . ?
C49 C82 H82 126.0 . . ?
Rh1 C84 H84 121.7 . . ?
C16 C84 Rh1 74.8(4) . . ?
C16 C84 H84 125.4 . . ?
C60 C84 Rh1 69.8(5) . . ?
C60 C84 C16 109.2(7) . . ?
C60 C84 H84 125.4 . . ?
C94 C86 H86 120.1 . . ?
C79 C86 H86 120.1 . . ?
C79 C86 C94 119.9(9) . . ?
C94 C88 H88 119.0 . . ?
C19 C88 H88 119.0 . . ?
C19 C88 C94 122.1(9) . . ?
C34 C90 P1 120.9(6) . . ?
C23 C90 P1 119.2(6) . . ?
C23 C90 C34 119.9(7) . . ?
Rh1 C92 H92 124.7 . . ?
C42 C92 Rh1 72.3(4) . . ?
C42 C92 C60 106.3(7) . . ?
C42 C92 H92 126.9 . . ?
C60 C92 Rh1 67.8(4) . . ?
C60 C92 H92 126.9 . . ?
C86 C94 P2 123.1(7) . . ?
C88 C94 P2 118.2(6) . . ?
C88 C94 C86 118.3(8) . . ?
C24 C96 H96 120.1 . . ?
C24 C96 C77 119.9(8) . . ?
C77 C96 H96 120.1 . . ?
C64 C98 H98 119.4 . . ?
C64 C98 C116 121.1(8) . . ?
C116 C98 H98 119.4 . . ?
C72 C100 H10C 110.9 . . ?
C72 C100 H10D 110.9 . . ?
H10C C100 H10D 108.9 . . ?
C89 C100 C72 104.1(7) . . ?
C89 C100 H10C 110.9 . . ?
C89 C100 H10D 110.9 . . ?
C104 C102 P1 118.0(6) . . ?
C63 C102 P1 123.4(7) . . ?
C63 C102 C104 118.6(8) . . ?
C102 C104 H104 120.5 . . ?
C45 C104 C102 119.0(9) . . ?
C45 C104 H104 120.5 . . ?
C72 C106 H10E 110.8 . . ?
C72 C106 H10F 110.8 . . ?
H10E C106 H10F 108.9 . . ?
C17 C106 C72 104.5(7) . . ?
C17 C106 H10E 110.8 . . ?
C17 C106 H10F 110.8 . . ?
C44 C108 C70 105.8(6) . . ?
C44 C108 H10G 110.6 . . ?
C44 C108 H10H 110.6 . . ?
C70 C108 H10G 110.6 . . ?
C70 C108 H10H 110.6 . . ?
H10G C108 H10H 108.7 . . ?
C31 C110 H110 120.2 . . ?
C65 C110 H110 120.2 . . ?
C65 C110 C31 119.6(8) . . ?
C52 C112 H112 120.8 . . ?
C101 C112 C52 118.4(9) . . ?
C101 C112 H112 120.8 . . ?
C56 C114 H114 119.3 . . ?
C56 C114 C35 121.5(8) . . ?
C35 C114 H114 119.3 . . ?
C12 C116 P1 123.4(6) . . ?
C12 C116 C98 118.3(7) . . ?
C98 C116 P1 117.9(6) . . ?
C22 C29 C17 111.8(7) . . ?
C77 C29 C22 120.2(8) . . ?
C77 C29 C17 128.0(8) . . ?
C67 C59 C81 119.6(9) . . ?
C67 C59 C43 112.0(9) . . ?
C81 C59 C43 128.3(9) . . ?
N3 C15 C62 109.7(7) . . ?
N3 C15 C83 128.5(9) . . ?
C83 C15 C62 121.8(8) . . ?
C34 C61 H61 119.6 . . ?
C93 C61 C34 120.8(8) . . ?
C93 C61 H61 119.6 . . ?
C110 C31 P2 122.1(7) . . ?
C2 C31 P2 118.8(6) . . ?
C2 C31 C110 118.6(7) . . ?
C102 C63 H63 119.7 . . ?
C102 C63 C21 120.7(9) . . ?
C21 C63 H63 119.7 . . ?
C31 C2 H2 119.8 . . ?
C31 C2 C75 120.5(8) . . ?
C75 C2 H2 119.8 . . ?
C110 C65 H65 119.7 . . ?
C110 C65 C107 120.7(9) . . ?
C107 C65 H65 119.7 . . ?
C68 C33 H33 119.2 . . ?
C68 C33 C97 121.7(9) . . ?
C97 C33 H33 119.2 . . ?
C32 C67 C59 121.6(9) . . ?
C32 C67 C9 129.9(8) . . ?
C59 C67 C9 108.1(8) . . ?
C106 C17 H17A 111.5 . . ?
C106 C17 H17B 111.5 . . ?
C29 C17 C106 101.4(7) . . ?
C29 C17 H17A 111.5 . . ?
C29 C17 H17B 111.5 . . ?
H17A C17 H17B 109.3 . . ?
C23 C69 H69 119.8 . . ?
C93 C69 H69 119.8 . . ?
C93 C69 C23 120.3(8) . . ?
C78 C35 C114 117.2(8) . . ?
C78 C35 H35 121.4 . . ?
C114 C35 H35 121.4 . . ?
Rh2 C71 H71 123.8 . . ?
C70 C71 Rh2 73.4(5) . . ?
C70 C71 H71 125.2 . . ?
C70 C71 C49 109.5(8) . . ?
C49 C71 Rh2 69.1(5) . . ?
C49 C71 H71 125.2 . . ?
C66 C9 C67 124.3(7) . . ?
C66 C9 C85 110.9(8) . . ?
C66 C9 C13 101.6(7) . . ?
C67 C9 C85 102.8(8) . . ?
C67 C9 C13 108.2(8) . . ?
C85 C9 C13 108.5(8) . . ?
C20 C73 H73 120.2 . . ?
C105 C73 C20 119.6(9) . . ?
C105 C73 H73 120.2 . . ?
O6 C37 H37A 109.5 . . ?
O6 C37 H37B 109.5 . . ?
O6 C37 H37C 109.5 . . ?
H37A C37 H37B 109.5 . . ?
H37A C37 H37C 109.5 . . ?
H37B C37 H37C 109.5 . . ?
C2 C75 H75 119.6 . . ?
C107 C75 C2 120.7(9) . . ?
C107 C75 H75 119.6 . . ?
C88 C19 H19 120.1 . . ?
C88 C19 C95 119.8(10) . . ?
C95 C19 H19 120.1 . . ?
C96 C77 H77 120.4 . . ?
C29 C77 C96 119.1(8) . . ?
C29 C77 H77 120.4 . . ?
C64 C39 H39 120.6 . . ?
C87 C39 C64 118.8(9) . . ?
C87 C39 H39 120.6 . . ?
C86 C79 H79 120.0 . . ?
C95 C79 C86 119.9(9) . . ?
C95 C79 H79 120.0 . . ?
C21 C5 H5 120.3 . . ?
C21 C5 C45 119.4(9) . . ?
C45 C5 H5 120.3 . . ?
C59 C81 H81 120.2 . . ?
C51 C81 C59 119.7(8) . . ?
C51 C81 H81 120.2 . . ?
C47 C41 H41 120.0 . . ?
C53 C41 H41 120.0 . . ?
C53 C41 C47 119.9(9) . . ?
C15 C83 H83 121.2 . . ?
C53 C83 C15 117.5(9) . . ?
C53 C83 H83 121.2 . . ?
C63 C21 H21 119.4 . . ?
C5 C21 C63 121.2(10) . . ?
C5 C21 H21 119.4 . . ?
C9 C85 H85A 110.9 . . ?
C9 C85 H85B 110.9 . . ?
C9 C85 C43 104.2(8) . . ?
H85A C85 H85B 108.9 . . ?
C43 C85 H85A 110.9 . . ?
C43 C85 H85B 110.9 . . ?
C59 C43 C85 103.3(7) . . ?
C59 C43 H43A 111.1 . . ?
C59 C43 H43B 111.1 . . ?
C85 C43 H43A 111.1 . . ?
C85 C43 H43B 111.1 . . ?
H43A C43 H43B 109.1 . . ?
C12 C87 H87 119.3 . . ?
C39 C87 C12 121.4(9) . . ?
C39 C87 H87 119.3 . . ?
N3 C11 H11A 109.5 . . ?
N3 C11 H11B 109.5 . . ?
N3 C11 H11C 109.5 . . ?
H11A C11 H11B 109.5 . . ?
H11A C11 H11C 109.5 . . ?
H11B C11 H11C 109.5 . . ?
C56 C89 C100 103.6(7) . . ?
C56 C89 H89A 111.0 . . ?
C56 C89 H89B 111.0 . . ?
C100 C89 H89A 111.0 . . ?
C100 C89 H89B 111.0 . . ?
H89A C89 H89B 109.0 . . ?
C104 C45 C5 121.1(10) . . ?
C104 C45 H45 119.4 . . ?
C5 C45 H45 119.4 . . ?
O3 C91 H91A 109.5 . . ?
O3 C91 H91B 109.5 . . ?
O3 C91 H91C 109.5 . . ?
H91A C91 H91B 109.5 . . ?
H91A C91 H91C 109.5 . . ?
H91B C91 H91C 109.5 . . ?
C90 C23 C69 119.4(8) . . ?
C90 C23 H23 120.3 . . ?
C69 C23 H23 120.3 . . ?
C61 C93 H93 119.8 . . ?
C69 C93 C61 120.5(8) . . ?
C69 C93 H93 119.8 . . ?
C62 C47 C41 119.4(9) . . ?
C62 C47 H47 120.3 . . ?
C41 C47 H47 120.3 . . ?
C19 C95 H95 120.1 . . ?
C79 C95 C19 119.8(9) . . ?
C79 C95 H95 120.1 . . ?
O3 C3 C32 113.4(8) . . ?
C51 C3 O3 124.9(9) . . ?
C51 C3 C32 121.7(9) . . ?
C28 C97 C33 118.8(9) . . ?
C28 C97 H97 120.6 . . ?
C33 C97 H97 120.6 . . ?
Rh2 C49 H49 119.9 . . ?
C82 C49 Rh2 72.1(5) . . ?
C82 C49 H49 126.5 . . ?
C71 C49 Rh2 73.4(5) . . ?
C71 C49 C82 107.0(7) . . ?
C71 C49 H49 126.5 . . ?
N4 C99 H99A 109.5 . . ?
N4 C99 H99B 109.5 . . ?
N4 C99 H99C 109.5 . . ?
H99A C99 H99B 109.5 . . ?
H99A C99 H99C 109.5 . . ?
H99B C99 H99C 109.5 . . ?
O7 C25 H25A 109.5 . . ?
O7 C25 H25B 109.5 . . ?
O7 C25 H25C 109.5 . . ?
H25A C25 H25B 109.5 . . ?
H25A C25 H25C 109.5 . . ?
H25B C25 H25C 109.5 . . ?
C80 C101 H101 119.0 . . ?
C112 C101 C80 122.0(9) . . ?
C112 C101 H101 119.0 . . ?
C81 C51 H51 119.8 . . ?
C3 C51 C81 120.3(9) . . ?
C3 C51 H51 119.8 . . ?
C105 C103 H103 120.4 . . ?
C111 C103 H103 120.4 . . ?
C111 C103 C105 119.2(9) . . ?
C9 C13 H13A 110.5 . . ?
C9 C13 H13B 110.5 . . ?
H13A C13 H13B 108.7 . . ?
C109 C13 C9 106.0(8) . . ?
C109 C13 H13A 110.5 . . ?
C109 C13 H13B 110.5 . . ?
C73 C105 C103 121.4(9) . . ?
C73 C105 H105 119.3 . . ?
C103 C105 H105 119.3 . . ?
C41 C53 H53 118.7 . . ?
C83 C53 C41 122.6(9) . . ?
C83 C53 H53 118.7 . . ?
C65 C107 H107 120.1 . . ?
C75 C107 C65 119.9(9) . . ?
C75 C107 H107 120.1 . . ?
Cl1 C27 Cl6 109.5(5) . . ?
Cl1 C27 H27A 109.8 . . ?
Cl1 C27 H27B 109.8 . . ?
Cl6 C27 H27A 109.8 . . ?
Cl6 C27 H27B 109.8 . . ?
H27A C27 H27B 108.2 . . ?
C80 C109 C13 104.4(8) . . ?
C80 C109 H10A 110.9 . . ?
C80 C109 H10B 110.9 . . ?
C13 C109 H10A 110.9 . . ?
C13 C109 H10B 110.9 . . ?
H10A C109 H10B 108.9 . . ?
Cl10 C55 H55A 109.5 . . ?
Cl10 C55 H55B 109.5 . . ?
Cl3 C55 Cl10 110.9(6) . . ?
Cl3 C55 H55A 109.5 . . ?
Cl3 C55 H55B 109.5 . . ?
H55A C55 H55B 108.0 . . ?
C50 C111 H111 119.7 . . ?
C103 C111 C50 120.7(8) . . ?
C103 C111 H111 119.7 . . ?
Cl4 C7 Cl8 111.0(7) . . ?
Cl4 C7 H7A 109.4 . . ?
Cl4 C7 H7B 109.4 . . ?
Cl8 C7 H7A 109.4 . . ?
Cl8 C7 H7B 109.4 . . ?
H7A C7 H7B 108.0 . . ?
Cl12 C113 H11D 108.0 . . ?
Cl12 C113 H11E 108.0 . . ?
Cl7 C113 Cl12 117.1(9) . . ?
Cl7 C113 H11D 108.0 . . ?
Cl7 C113 H11E 108.0 . . ?
H11D C113 H11E 107.3 . . ?

loop_
_geom_bond_atom_site_label_1
_geom_bond_atom_site_label_2
_geom_bond_distance
_geom_bond_site_symmetry_2
_geom_bond_publ_flag
Rh1 P1 2.274(2) . ?
Rh1 N1 2.077(7) . ?
Rh1 C1 2.065(8) . ?
Rh1 C16 2.304(7) . ?
Rh1 C42 2.279(8) . ?
Rh1 C60 2.185(8) . ?
Rh1 C84 2.226(8) . ?
Rh1 C92 2.271(7) . ?
Rh2 P2 2.2673(19) . ?
Rh2 N2 2.068(6) . ?
Rh2 C4 2.067(8) . ?
Rh2 C14 2.302(7) . ?
Rh2 C70 2.289(8) . ?
Rh2 C82 2.227(8) . ?
Rh2 C71 2.258(8) . ?
Rh2 C49 2.201(8) . ?
P1 C90 1.817(8) . ?
P1 C102 1.834(9) . ?
P1 C116 1.831(8) . ?
P2 C50 1.831(8) . ?
P2 C94 1.826(9) . ?
P2 C31 1.825(8) . ?
Cl1 C27 1.767(11) . ?
Cl4 C7 1.746(16) . ?
Cl6 C27 1.769(10) . ?
Cl8 C7 1.775(15) . ?
Cl10 C55 1.775(13) . ?
Cl12 C113 1.760(18) . ?
Cl3 C55 1.755(12) . ?
Cl7 C113 1.717(18) . ?
O1 N1 1.424(8) . ?
O1 C40 1.449(10) . ?
O4 C6 1.244(10) . ?
O6 C24 1.359(10) . ?
O6 C37 1.426(11) . ?
O8 C26 1.418(10) . ?
O8 C52 1.380(11) . ?
O2 C10 1.233(10) . ?
O5 N2 1.422(8) . ?
O5 C48 1.450(10) . ?
N1 C6 1.324(11) . ?
N4 C8 1.378(11) . ?
N4 C76 1.371(11) . ?
N4 C99 1.450(11) . ?
N2 C10 1.369(10) . ?
O3 C91 1.395(13) . ?
O3 C3 1.380(12) . ?
O7 C78 1.401(11) . ?
O7 C25 1.418(13) . ?
C1 C38 1.368(12) . ?
C1 C62 1.441(11) . ?
C4 C8 1.369(12) . ?
C4 C28 1.427(11) . ?
C6 C38 1.465(11) . ?
C8 C10 1.469(11) . ?
N3 C38 1.390(10) . ?
N3 C15 1.360(11) . ?
N3 C11 1.446(11) . ?
C12 H12 0.9500 . ?
C12 C116 1.391(12) . ?
C12 C87 1.405(12) . ?
C14 C36 1.502(11) . ?
C14 C70 1.444(11) . ?
C14 C82 1.438(12) . ?
C16 C42 1.440(11) . ?
C16 C46 1.504(11) . ?
C16 C84 1.420(11) . ?
C18 C44 1.375(12) . ?
C18 C56 1.406(12) . ?
C18 C72 1.550(12) . ?
C20 H20 0.9500 . ?
C20 C50 1.385(12) . ?
C20 C73 1.409(12) . ?
C22 C30 1.392(11) . ?
C22 C72 1.530(11) . ?
C22 C29 1.393(11) . ?
C24 C30 1.395(11) . ?
C24 C96 1.395(12) . ?
C26 H26A 0.9800 . ?
C26 H26B 0.9800 . ?
C26 H26C 0.9800 . ?
C28 C76 1.430(12) . ?
C28 C97 1.395(13) . ?
C30 C36 1.498(10) . ?
C32 C54 1.500(10) . ?
C32 C67 1.372(13) . ?
C32 C3 1.438(12) . ?
C34 H34 0.9500 . ?
C34 C90 1.399(12) . ?
C34 C61 1.402(11) . ?
C36 H36A 0.9900 . ?
C36 H36B 0.9900 . ?
C40 H40A 0.9800 . ?
C40 H40B 0.9800 . ?
C40 H40C 0.9800 . ?
C42 C54 1.514(11) . ?
C42 C92 1.409(11) . ?
C44 C78 1.397(12) . ?
C44 C108 1.527(11) . ?
C46 H46A 0.9900 . ?
C46 H46B 0.9900 . ?
C46 C58 1.514(12) . ?
C48 H48A 0.9800 . ?
C48 H48B 0.9800 . ?
C48 H48C 0.9800 . ?
C50 C111 1.408(11) . ?
C52 C58 1.404(12) . ?
C52 C112 1.394(13) . ?
C54 H54A 0.9900 . ?
C54 H54B 0.9900 . ?
C56 C114 1.380(13) . ?
C56 C89 1.498(14) . ?
C58 C66 1.386(12) . ?
C60 H60 0.9500 . ?
C60 C84 1.409(13) . ?
C60 C92 1.453(13) . ?
C62 C15 1.438(12) . ?
C62 C47 1.397(12) . ?
C64 H64 0.9500 . ?
C64 C98 1.346(13) . ?
C64 C39 1.409(15) . ?
C66 C80 1.433(12) . ?
C66 C9 1.517(13) . ?
C68 H68 0.9500 . ?
C68 C74 1.388(13) . ?
C68 C33 1.373(15) . ?
C70 C108 1.529(11) . ?
C70 C71 1.394(12) . ?
C72 C100 1.561(12) . ?
C72 C106 1.562(11) . ?
C74 H74 0.9500 . ?
C74 C76 1.381(13) . ?
C78 C35 1.390(13) . ?
C80 C101 1.387(14) . ?
C80 C109 1.486(15) . ?
C82 H82 0.9500 . ?
C82 C49 1.436(13) . ?
C84 H84 0.9500 . ?
C86 H86 0.9500 . ?
C86 C94 1.406(12) . ?
C86 C79 1.398(14) . ?
C88 H88 0.9500 . ?
C88 C94 1.396(13) . ?
C88 C19 1.353(14) . ?
C90 C23 1.398(11) . ?
C92 H92 0.9500 . ?
C96 H96 0.9500 . ?
C96 C77 1.402(12) . ?
C98 H98 0.9500 . ?
C98 C116 1.414(11) . ?
C100 H10C 0.9900 . ?
C100 H10D 0.9900 . ?
C100 C89 1.554(12) . ?
C102 C104 1.415(13) . ?
C102 C63 1.385(12) . ?
C104 H104 0.9500 . ?
C104 C45 1.393(13) . ?
C106 H10E 0.9900 . ?
C106 H10F 0.9900 . ?
C106 C17 1.546(13) . ?
C108 H10G 0.9900 . ?
C108 H10H 0.9900 . ?
C110 H110 0.9500 . ?
C110 C31 1.408(11) . ?
C110 C65 1.378(13) . ?
C112 H112 0.9500 . ?
C112 C101 1.383(15) . ?
C114 H114 0.9500 . ?
C114 C35 1.399(14) . ?
C29 C17 1.504(12) . ?
C29 C77 1.388(12) . ?
C59 C67 1.399(12) . ?
C59 C81 1.403(14) . ?
C59 C43 1.487(14) . ?
C15 C83 1.412(12) . ?
C61 H61 0.9500 . ?
C61 C93 1.374(14) . ?
C31 C2 1.371(13) . ?
C63 H63 0.9500 . ?
C63 C21 1.406(15) . ?
C2 H2 0.9500 . ?
C2 C75 1.399(13) . ?
C65 H65 0.9500 . ?
C65 C107 1.384(16) . ?
C33 H33 0.9500 . ?
C33 C97 1.398(14) . ?
C67 C9 1.529(13) . ?
C17 H17A 0.9900 . ?
C17 H17B 0.9900 . ?
C69 H69 0.9500 . ?
C69 C23 1.405(12) . ?
C69 C93 1.368(14) . ?
C35 H35 0.9500 . ?
C71 H71 0.9500 . ?
C71 C49 1.433(14) . ?
C9 C85 1.539(13) . ?
C9 C13 1.563(13) . ?
C73 H73 0.9500 . ?
C73 C105 1.366(14) . ?
C37 H37A 0.9800 . ?
C37 H37B 0.9800 . ?
C37 H37C 0.9800 . ?
C75 H75 0.9500 . ?
C75 C107 1.340(15) . ?
C19 H19 0.9500 . ?
C19 C95 1.399(15) . ?
C77 H77 0.9500 . ?
C39 H39 0.9500 . ?
C39 C87 1.358(14) . ?
C79 H79 0.9500 . ?
C79 C95 1.391(16) . ?
C5 H5 0.9500 . ?
C5 C21 1.337(17) . ?
C5 C45 1.403(16) . ?
C81 H81 0.9500 . ?
C81 C51 1.379(15) . ?
C41 H41 0.9500 . ?
C41 C47 1.419(13) . ?
C41 C53 1.405(15) . ?
C83 H83 0.9500 . ?
C83 C53 1.375(15) . ?
C21 H21 0.9500 . ?
C85 H85A 0.9900 . ?
C85 H85B 0.9900 . ?
C85 C43 1.554(15) . ?
C43 H43A 0.9900 . ?
C43 H43B 0.9900 . ?
C87 H87 0.9500 . ?
C11 H11A 0.9800 . ?
C11 H11B 0.9800 . ?
C11 H11C 0.9800 . ?
C89 H89A 0.9900 . ?
C89 H89B 0.9900 . ?
C45 H45 0.9500 . ?
C91 H91A 0.9800 . ?
C91 H91B 0.9800 . ?
C91 H91C 0.9800 . ?
C23 H23 0.9500 . ?
C93 H93 0.9500 . ?
C47 H47 0.9500 . ?
C95 H95 0.9500 . ?
C3 C51 1.360(14) . ?
C97 H97 0.9500 . ?
C49 H49 0.9500 . ?
C99 H99A 0.9800 . ?
C99 H99B 0.9800 . ?
C99 H99C 0.9800 . ?
C25 H25A 0.9800 . ?
C25 H25B 0.9800 . ?
C25 H25C 0.9800 . ?
C101 H101 0.9500 . ?
C51 H51 0.9500 . ?
C103 H103 0.9500 . ?
C103 C105 1.396(15) . ?
C103 C111 1.367(13) . ?
C13 H13A 0.9900 . ?
C13 H13B 0.9900 . ?
C13 C109 1.506(15) . ?
C105 H105 0.9500 . ?
C53 H53 0.9500 . ?
C107 H107 0.9500 . ?
C27 H27A 0.9900 . ?
C27 H27B 0.9900 . ?
C109 H10A 0.9900 . ?
C109 H10B 0.9900 . ?
C55 H55A 0.9900 . ?
C55 H55B 0.9900 . ?
C111 H111 0.9500 . ?
C7 H7A 0.9900 . ?
C7 H7B 0.9900 . ?
C113 H11D 0.9900 . ?
C113 H11E 0.9900 . ?

loop_
_geom_torsion_atom_site_label_1
_geom_torsion_atom_site_label_2
_geom_torsion_atom_site_label_3
_geom_torsion_atom_site_label_4
_geom_torsion
_geom_torsion_site_symmetry_1
_geom_torsion_site_symmetry_2
_geom_torsion_site_symmetry_3
_geom_torsion_site_symmetry_4
_geom_torsion_publ_flag
Rh1 P1 C90 C34 -1.9(8) . . . . ?
Rh1 P1 C90 C23 178.6(6) . . . . ?
Rh1 P1 C102 C104 -79.2(7) . . . . ?
Rh1 P1 C102 C63 104.2(7) . . . . ?
Rh1 P1 C116 C12 118.6(7) . . . . ?
Rh1 P1 C116 C98 -53.8(7) . . . . ?
Rh1 N1 C6 O4 -168.1(7) . . . . ?
Rh1 N1 C6 C38 11.0(9) . . . . ?
Rh1 C1 C38 C6 -3.1(10) . . . . ?
Rh1 C1 C38 N3 177.9(5) . . . . ?
Rh1 C1 C62 C15 -176.8(7) . . . . ?
Rh1 C1 C62 C47 4.1(16) . . . . ?
Rh1 C16 C42 C54 125.3(7) . . . . ?
Rh1 C16 C42 C92 -62.4(5) . . . . ?
Rh1 C16 C46 C58 -50.6(11) . . . . ?
Rh1 C16 C84 C60 61.7(5) . . . . ?
Rh1 C42 C54 C32 174.2(5) . . . . ?
Rh1 C42 C92 C60 -59.5(5) . . . . ?
Rh1 C60 C84 C16 -64.9(5) . . . . ?
Rh1 C60 C92 C42 62.5(5) . . . . ?
Rh2 P2 C50 C20 -0.7(8) . . . . ?
Rh2 P2 C50 C111 177.1(6) . . . . ?
Rh2 P2 C94 C86 115.7(7) . . . . ?
Rh2 P2 C94 C88 -56.3(7) . . . . ?
Rh2 P2 C31 C110 109.6(6) . . . . ?
Rh2 P2 C31 C2 -78.8(7) . . . . ?
Rh2 N2 C10 O2 -169.2(6) . . . . ?
Rh2 N2 C10 C8 11.6(8) . . . . ?
Rh2 C4 C8 N4 176.7(5) . . . . ?
Rh2 C4 C8 C10 -2.7(9) . . . . ?
Rh2 C4 C28 C76 -174.7(7) . . . . ?
Rh2 C4 C28 C97 8.1(16) . . . . ?
Rh2 C14 C36 C30 -51.8(11) . . . . ?
Rh2 C14 C70 C108 126.9(7) . . . . ?
Rh2 C14 C70 C71 -62.1(6) . . . . ?
Rh2 C14 C82 C49 62.4(5) . . . . ?
Rh2 C70 C108 C44 172.6(6) . . . . ?
Rh2 C70 C71 C49 -59.9(6) . . . . ?
Rh2 C82 C49 C71 65.7(6) . . . . ?
Rh2 C71 C49 C82 -64.7(5) . . . . ?
P1 C90 C23 C69 175.1(7) . . . . ?
P1 C102 C104 C45 -176.2(7) . . . . ?
P1 C102 C63 C21 176.7(8) . . . . ?
P2 C50 C111 C103 -177.7(8) . . . . ?
P2 C31 C2 C75 -174.5(7) . . . . ?
O1 N1 C6 O4 -5.1(12) . . . . ?
O1 N1 C6 C38 174.0(6) . . . . ?
O4 C6 C38 C1 174.4(8) . . . . ?
O4 C6 C38 N3 -6.8(14) . . . . ?
O6 C24 C30 C22 -177.2(7) . . . . ?
O6 C24 C30 C36 2.3(10) . . . . ?
O6 C24 C96 C77 176.8(8) . . . . ?
O8 C52 C58 C46 0.2(11) . . . . ?
O8 C52 C58 C66 -176.8(7) . . . . ?
O8 C52 C112 C101 176.7(8) . . . . ?
O5 N2 C10 O2 -6.2(11) . . . . ?
O5 N2 C10 C8 174.5(6) . . . . ?
N1 C6 C38 C1 -4.7(10) . . . . ?
N1 C6 C38 N3 174.1(8) . . . . ?
N4 C8 C10 O2 -3.9(14) . . . . ?
N4 C8 C10 N2 175.3(7) . . . . ?
O3 C3 C51 C81 -179.5(8) . . . . ?
O7 C78 C35 C114 -179.2(8) . . . . ?
C1 C62 C15 N3 -1.0(9) . . . . ?
C1 C62 C15 C83 179.1(8) . . . . ?
C1 C62 C47 C41 -178.7(9) . . . . ?
C4 C8 C10 O2 175.4(8) . . . . ?
C4 C8 C10 N2 -5.4(10) . . . . ?
C4 C28 C76 N4 0.0(9) . . . . ?
C4 C28 C76 C74 -179.1(8) . . . . ?
C4 C28 C97 C33 178.0(9) . . . . ?
C8 N4 C76 C28 0.3(9) . . . . ?
C8 N4 C76 C74 179.3(8) . . . . ?
C8 C4 C28 C76 -0.3(9) . . . . ?
C8 C4 C28 C97 -177.4(9) . . . . ?
N3 C15 C83 C53 -179.8(10) . . . . ?
C14 C70 C108 C44 76.8(9) . . . . ?
C14 C70 C71 Rh2 62.9(5) . . . . ?
C14 C70 C71 C49 3.0(9) . . . . ?
C14 C82 C49 Rh2 -65.2(5) . . . . ?
C14 C82 C49 C71 0.5(9) . . . . ?
C16 C42 C54 C32 78.5(9) . . . . ?
C16 C42 C92 Rh1 63.0(5) . . . . ?
C16 C42 C92 C60 3.5(8) . . . . ?
C16 C46 C58 C52 86.9(9) . . . . ?
C16 C46 C58 C66 -96.3(10) . . . . ?
C18 C44 C78 O7 -178.4(7) . . . . ?
C18 C44 C78 C35 1.3(13) . . . . ?
C18 C44 C108 C70 -96.2(9) . . . . ?
C18 C56 C114 C35 0.8(13) . . . . ?
C18 C56 C89 C100 13.9(10) . . . . ?
C18 C72 C100 C89 30.9(8) . . . . ?
C18 C72 C106 C17 163.8(7) . . . . ?
C20 C50 C111 C103 0.2(14) . . . . ?
C20 C73 C105 C103 -3.0(18) . . . . ?
C22 C30 C36 C14 -95.3(9) . . . . ?
C22 C72 C100 C89 165.1(7) . . . . ?
C22 C72 C106 C17 33.7(8) . . . . ?
C22 C29 C17 C106 19.1(9) . . . . ?
C22 C29 C77 C96 1.6(13) . . . . ?
C24 C30 C36 C14 85.2(9) . . . . ?
C24 C96 C77 C29 -0.4(13) . . . . ?
C26 O8 C52 C58 179.3(7) . . . . ?
C26 O8 C52 C112 0.6(12) . . . . ?
C28 C4 C8 N4 0.5(9) . . . . ?
C28 C4 C8 C10 -178.9(7) . . . . ?
C30 C22 C72 C18 44.2(12) . . . . ?
C30 C22 C72 C100 -78.9(10) . . . . ?
C30 C22 C72 C106 163.2(8) . . . . ?
C30 C22 C29 C17 177.1(7) . . . . ?
C30 C22 C29 C77 -1.9(12) . . . . ?
C30 C24 C96 C77 -0.5(12) . . . . ?
C32 C67 C9 C66 36.1(14) . . . . ?
C32 C67 C9 C85 162.9(9) . . . . ?
C32 C67 C9 C13 -82.5(11) . . . . ?
C32 C3 C51 C81 1.6(13) . . . . ?
C34 C90 C23 C69 -4.4(12) . . . . ?
C34 C61 C93 C69 -3.7(15) . . . . ?
C36 C14 C70 Rh2 -133.3(8) . . . . ?
C36 C14 C70 C108 -6.4(12) . . . . ?
C36 C14 C70 C71 164.5(7) . . . . ?
C36 C14 C82 Rh2 131.0(7) . . . . ?
C36 C14 C82 C49 -166.6(7) . . . . ?
C38 C1 C62 C15 0.9(9) . . . . ?
C38 C1 C62 C47 -178.2(9) . . . . ?
C38 N3 C15 C62 0.8(10) . . . . ?
C38 N3 C15 C83 -179.3(9) . . . . ?
C40 O1 N1 Rh1 -120.6(6) . . . . ?
C40 O1 N1 C6 76.1(8) . . . . ?
C42 C16 C46 C58 52.3(11) . . . . ?
C42 C16 C84 Rh1 -61.1(5) . . . . ?
C42 C16 C84 C60 0.6(9) . . . . ?
C44 C18 C56 C114 1.7(12) . . . . ?
C44 C18 C56 C89 179.4(8) . . . . ?
C44 C18 C72 C22 36.7(12) . . . . ?
C44 C18 C72 C100 164.2(8) . . . . ?
C44 C18 C72 C106 -79.3(10) . . . . ?
C44 C78 C35 C114 1.0(14) . . . . ?
C46 C16 C42 Rh1 -135.1(8) . . . . ?
C46 C16 C42 C54 -9.7(12) . . . . ?
C46 C16 C42 C92 162.5(7) . . . . ?
C46 C16 C84 Rh1 133.0(7) . . . . ?
C46 C16 C84 C60 -165.3(7) . . . . ?
C46 C58 C66 C80 -176.4(8) . . . . ?
C46 C58 C66 C9 -2.2(14) . . . . ?
C48 O5 N2 Rh2 -120.3(6) . . . . ?
C48 O5 N2 C10 76.6(8) . . . . ?
C50 P2 C94 C86 -8.8(8) . . . . ?
C50 P2 C94 C88 179.1(7) . . . . ?
C50 P2 C31 C110 -122.3(7) . . . . ?
C50 P2 C31 C2 49.3(7) . . . . ?
C50 C20 C73 C105 3.2(15) . . . . ?
C52 C58 C66 C80 0.5(13) . . . . ?
C52 C58 C66 C9 174.6(9) . . . . ?
C52 C112 C101 C80 -0.4(15) . . . . ?
C54 C32 C67 C59 168.3(8) . . . . ?
C54 C32 C67 C9 -19.3(13) . . . . ?
C54 C32 C3 O3 9.4(11) . . . . ?
C54 C32 C3 C51 -171.6(8) . . . . ?
C54 C42 C92 Rh1 -124.6(7) . . . . ?
C54 C42 C92 C60 175.9(7) . . . . ?
C56 C18 C44 C78 -2.7(12) . . . . ?
C56 C18 C44 C108 170.4(7) . . . . ?
C56 C18 C72 C22 -150.8(7) . . . . ?
C56 C18 C72 C100 -23.3(8) . . . . ?
C56 C18 C72 C106 93.2(8) . . . . ?
C56 C114 C35 C78 -2.1(13) . . . . ?
C58 C52 C112 C101 -1.9(13) . . . . ?
C58 C66 C80 C101 -2.6(15) . . . . ?
C58 C66 C80 C109 179.9(9) . . . . ?
C58 C66 C9 C67 43.2(14) . . . . ?
C58 C66 C9 C85 -80.1(12) . . . . ?
C58 C66 C9 C13 164.8(10) . . . . ?
C62 C1 C38 C6 178.6(7) . . . . ?
C62 C1 C38 N3 -0.4(9) . . . . ?
C62 C15 C83 C53 0.1(14) . . . . ?
C64 C98 C116 P1 174.8(8) . . . . ?
C64 C98 C116 C12 2.0(13) . . . . ?
C64 C39 C87 C12 -0.6(15) . . . . ?
C66 C80 C101 C112 2.6(16) . . . . ?
C66 C80 C109 C13 14.1(12) . . . . ?
C66 C9 C85 C43 165.4(7) . . . . ?
C66 C9 C13 C109 28.9(10) . . . . ?
C68 C74 C76 N4 -179.4(8) . . . . ?
C68 C74 C76 C28 -0.5(13) . . . . ?
C68 C33 C97 C28 1.0(15) . . . . ?
C70 C14 C36 C30 50.3(11) . . . . ?
C70 C14 C82 Rh2 -61.1(5) . . . . ?
C70 C14 C82 C49 1.3(9) . . . . ?
C70 C71 C49 Rh2 62.6(6) . . . . ?
C70 C71 C49 C82 -2.1(9) . . . . ?
C72 C18 C44 C78 168.9(8) . . . . ?
C72 C18 C44 C108 -18.0(13) . . . . ?
C72 C18 C56 C114 -171.5(7) . . . . ?
C72 C18 C56 C89 6.1(9) . . . . ?
C72 C22 C30 C24 174.5(8) . . . . ?
C72 C22 C30 C36 -5.0(12) . . . . ?
C72 C22 C29 C17 2.4(10) . . . . ?
C72 C22 C29 C77 -176.5(8) . . . . ?
C72 C100 C89 C56 -27.7(9) . . . . ?
C72 C106 C17 C29 -32.4(8) . . . . ?
C74 C68 C33 C97 -3.1(16) . . . . ?
C76 N4 C8 C4 -0.5(9) . . . . ?
C76 N4 C8 C10 178.9(7) . . . . ?
C76 C28 C97 C33 1.1(13) . . . . ?
C78 C44 C108 C70 76.7(9) . . . . ?
C80 C66 C9 C67 -142.1(9) . . . . ?
C80 C66 C9 C85 94.6(10) . . . . ?
C80 C66 C9 C13 -20.5(10) . . . . ?
C82 C14 C36 C30 -144.5(8) . . . . ?
C82 C14 C70 Rh2 59.5(5) . . . . ?
C82 C14 C70 C108 -173.5(7) . . . . ?
C82 C14 C70 C71 -2.6(9) . . . . ?
C84 C16 C42 Rh1 59.8(5) . . . . ?
C84 C16 C42 C54 -174.9(7) . . . . ?
C84 C16 C42 C92 -2.6(8) . . . . ?
C84 C16 C46 C58 -145.0(8) . . . . ?
C84 C60 C92 Rh1 -65.6(5) . . . . ?
C84 C60 C92 C42 -3.1(8) . . . . ?
C86 C79 C95 C19 -0.2(16) . . . . ?
C88 C19 C95 C79 3.6(17) . . . . ?
C90 P1 C102 C104 51.2(7) . . . . ?
C90 P1 C102 C63 -125.4(8) . . . . ?
C90 P1 C116 C12 -6.7(8) . . . . ?
C90 P1 C116 C98 -179.1(7) . . . . ?
C90 C34 C61 C93 1.6(14) . . . . ?
C92 C42 C54 C32 -92.7(9) . . . . ?
C92 C60 C84 Rh1 66.4(5) . . . . ?
C92 C60 C84 C16 1.5(9) . . . . ?
C94 P2 C50 C20 118.5(7) . . . . ?
C94 P2 C50 C111 -63.7(8) . . . . ?
C94 P2 C31 C110 -12.2(8) . . . . ?
C94 P2 C31 C2 159.4(7) . . . . ?
C94 C86 C79 C95 -1.6(15) . . . . ?
C94 C88 C19 C95 -5.3(16) . . . . ?
C96 C24 C30 C22 0.2(11) . . . . ?
C96 C24 C30 C36 179.8(7) . . . . ?
C98 C64 C39 C87 1.5(16) . . . . ?
C100 C72 C106 C17 -85.4(8) . . . . ?
C102 P1 C90 C34 -134.0(7) . . . . ?
C102 P1 C90 C23 46.5(7) . . . . ?
C102 P1 C116 C12 -113.0(7) . . . . ?
C102 P1 C116 C98 74.6(7) . . . . ?
C102 C104 C45 C5 -1.2(15) . . . . ?
C102 C63 C21 C5 -0.3(16) . . . . ?
C104 C102 C63 C21 0.1(14) . . . . ?
C106 C72 C100 C89 -83.1(8) . . . . ?
C108 C44 C78 O7 8.2(11) . . . . ?
C108 C44 C78 C35 -172.0(8) . . . . ?
C108 C70 C71 Rh2 -126.3(8) . . . . ?
C108 C70 C71 C49 173.8(7) . . . . ?
C110 C31 C2 C75 -2.6(13) . . . . ?
C110 C65 C107 C75 1.5(16) . . . . ?
C112 C52 C58 C46 178.9(8) . . . . ?
C112 C52 C58 C66 1.9(12) . . . . ?
C114 C56 C89 C100 -168.8(9) . . . . ?
C116 P1 C90 C34 117.5(7) . . . . ?
C116 P1 C90 C23 -61.9(7) . . . . ?
C116 P1 C102 C104 159.9(7) . . . . ?
C116 P1 C102 C63 -16.7(8) . . . . ?
C116 C12 C87 C39 0.5(14) . . . . ?
C29 C22 C30 C24 0.9(11) . . . . ?
C29 C22 C30 C36 -178.6(7) . . . . ?
C29 C22 C72 C18 -141.7(7) . . . . ?
C29 C22 C72 C100 95.3(8) . . . . ?
C29 C22 C72 C106 -22.6(8) . . . . ?
C59 C67 C9 C66 -150.7(8) . . . . ?
C59 C67 C9 C85 -23.9(9) . . . . ?
C59 C67 C9 C13 90.7(9) . . . . ?
C59 C81 C51 C3 -1.6(14) . . . . ?
C15 N3 C38 C1 -0.2(10) . . . . ?
C15 N3 C38 C6 -179.1(8) . . . . ?
C15 C62 C47 C41 2.3(13) . . . . ?
C15 C83 C53 C41 0.8(16) . . . . ?
C61 C34 C90 P1 -177.1(7) . . . . ?
C61 C34 C90 C23 2.4(12) . . . . ?
C31 P2 C50 C20 -131.7(7) . . . . ?
C31 P2 C50 C111 46.1(8) . . . . ?
C31 P2 C94 C86 -114.5(7) . . . . ?
C31 P2 C94 C88 73.5(8) . . . . ?
C31 C110 C65 C107 -1.5(14) . . . . ?
C31 C2 C75 C107 2.7(15) . . . . ?
C63 C102 C104 C45 0.6(13) . . . . ?
C2 C75 C107 C65 -2.1(16) . . . . ?
C65 C110 C31 P2 173.7(7) . . . . ?
C65 C110 C31 C2 2.0(12) . . . . ?
C33 C68 C74 C76 2.8(14) . . . . ?
C67 C32 C54 C42 -94.4(9) . . . . ?
C67 C32 C3 O3 -177.7(7) . . . . ?
C67 C32 C3 C51 1.2(12) . . . . ?
C67 C59 C81 C51 -1.3(14) . . . . ?
C67 C59 C43 C85 12.2(11) . . . . ?
C67 C9 C85 C43 30.5(9) . . . . ?
C67 C9 C13 C109 161.1(8) . . . . ?
C17 C29 C77 C96 -177.2(9) . . . . ?
C71 C70 C108 C44 -92.5(9) . . . . ?
C9 C66 C80 C101 -177.9(9) . . . . ?
C9 C66 C80 C109 4.6(12) . . . . ?
C9 C85 C43 C59 -26.5(10) . . . . ?
C9 C13 C109 C80 -26.7(11) . . . . ?
C73 C20 C50 P2 176.1(7) . . . . ?
C73 C20 C50 C111 -1.8(13) . . . . ?
C37 O6 C24 C30 175.5(7) . . . . ?
C37 O6 C24 C96 -1.9(11) . . . . ?
C19 C88 C94 P2 175.9(8) . . . . ?
C19 C88 C94 C86 3.5(14) . . . . ?
C77 C29 C17 C106 -162.0(9) . . . . ?
C39 C64 C98 C116 -2.3(15) . . . . ?
C79 C86 C94 P2 -172.0(7) . . . . ?
C79 C86 C94 C88 0.0(13) . . . . ?
C81 C59 C67 C32 4.3(13) . . . . ?
C81 C59 C67 C9 -169.5(8) . . . . ?
C81 C59 C43 C85 -171.2(10) . . . . ?
C21 C5 C45 C104 1.1(16) . . . . ?
C85 C9 C13 C109 -88.1(10) . . . . ?
C43 C59 C67 C32 -178.7(8) . . . . ?
C43 C59 C67 C9 7.4(10) . . . . ?
C43 C59 C81 C51 -177.7(9) . . . . ?
C87 C12 C116 P1 -173.5(7) . . . . ?
C87 C12 C116 C98 -1.1(12) . . . . ?
C11 N3 C38 C1 -177.7(8) . . . . ?
C11 N3 C38 C6 3.4(14) . . . . ?
C11 N3 C15 C62 178.3(8) . . . . ?
C11 N3 C15 C83 -1.7(15) . . . . ?
C89 C56 C114 C35 -176.4(9) . . . . ?
C45 C5 C21 C63 -0.4(16) . . . . ?
C91 O3 C3 C32 -171.1(9) . . . . ?
C91 O3 C3 C51 10.0(14) . . . . ?
C23 C69 C93 C61 1.7(15) . . . . ?
C93 C69 C23 C90 2.4(14) . . . . ?
C47 C62 C15 N3 178.3(8) . . . . ?
C47 C62 C15 C83 -1.6(13) . . . . ?
C47 C41 C53 C83 -0.2(17) . . . . ?
C3 C32 C54 C42 78.0(9) . . . . ?
C3 C32 C67 C59 -4.2(12) . . . . ?
C3 C32 C67 C9 168.2(8) . . . . ?
C97 C28 C76 N4 177.7(7) . . . . ?
C97 C28 C76 C74 -1.4(12) . . . . ?
C99 N4 C8 C4 -179.3(8) . . . . ?
C99 N4 C8 C10 0.1(13) . . . . ?
C99 N4 C76 C28 179.1(8) . . . . ?
C99 N4 C76 C74 -1.9(14) . . . . ?
C25 O7 C78 C44 -172.8(10) . . . . ?
C25 O7 C78 C35 7.5(14) . . . . ?
C101 C80 C109 C13 -162.9(12) . . . . ?
C13 C9 C85 C43 -83.9(10) . . . . ?
C105 C103 C111 C50 0.0(17) . . . . ?
C53 C41 C47 C62 -1.4(14) . . . . ?
C109 C80 C101 C112 179.4(11) . . . . ?
C111 C103 C105 C73 1.5(19) . . . . ?

loop_
_twin_individual_id
_twin_individual_mass_fraction_refined
1 0.847(9)
2 0.153(9)

loop_
_smtbx_masks_void_nr
_smtbx_masks_void_average_x
_smtbx_masks_void_average_y
_smtbx_masks_void_average_z
_smtbx_masks_void_volume
_smtbx_masks_void_count_electrons
_smtbx_masks_void_content
1 -0.110 0.076 0.644 140.2 39.6 ?
2 0.226 0.443 0.127 114.6 40.3 ?
3 0.110 0.576 0.356 140.2 41.8 ?
4 -0.226 0.943 0.873 114.6 42.6 ?
5 0.196 0.534 0.840 13.8 0.0 ?
6 0.320 0.487 0.661 16.5 0.0 ?
7 0.319 -0.014 0.793 7.2 0.9 ?
8 0.680 -0.013 0.339 16.5 0.0 ?
9 0.681 0.486 0.207 7.2 0.9 ?
10 0.804 0.034 0.160 13.8 0.0 ?
